data_4328439
loop_
_publ_author_name
'Shun Ohta'
'Saori Yokozawa'
'Yasuhiro Ohki'
'Kazuyuki Tatsumi'

_publ_section_title
;
 Oxido-Bridged Di-, Tri-, and Tetra-Nuclear Iron Complexes Bearing
 Bis(trimethylsilyl)amide and Thiolate Ligands
;
_journal_name_full 'Inorganic Chemistry'
_journal_page_first 2645
_journal_page_last 2651
_journal_paper_doi 10.1021/ic2025928
_journal_volume 51
_journal_year 2012
_chemical_formula_moiety 'C36 H69 Fe3 N3 O S3 Si6 '
_chemical_formula_sum 'C36 H69 Fe3 N3 O S3 Si6'
_chemical_formula_weight 992.19
_space_group_IT_number 2
_symmetry_cell_setting triclinic
_symmetry_Int_Tables_number 2
_symmetry_space_group_name_Hall '-P 1'
_symmetry_space_group_name_H-M 'P -1'
_cell_angle_alpha 82.513(5)
_cell_angle_beta 87.754(7)
_cell_angle_gamma 77.228(5)
_cell_formula_units_Z 4
_cell_length_a 14.621(2)
_cell_length_b 15.555(3)
_cell_length_c 23.629(4)
_cell_measurement_reflns_used 41948
_cell_measurement_temperature 173
_cell_measurement_theta_max 27.5
_cell_measurement_theta_min 3.0
_cell_volume 5196.0(15)
_computing_cell_refinement CrystalClear
_computing_data_collection CrystalClear
_computing_data_reduction CrystalStructure
_computing_publication_material 'CrystalStructure 3.8'
_computing_structure_refinement SHELXL
_computing_structure_solution SIR97
_diffrn_ambient_temperature 173
_diffrn_detector_area_resol_mean 7.31
_diffrn_measured_fraction_theta_full 0.954
_diffrn_measured_fraction_theta_max 0.954
_diffrn_measurement_device_type 'Rigaku Saturn'
_diffrn_measurement_method \w
_diffrn_radiation_type 'Mo K\a'
_diffrn_radiation_wavelength 0.71070
_diffrn_reflns_av_R_equivalents 0.109
_diffrn_reflns_limit_h_max 18
_diffrn_reflns_limit_h_min -17
_diffrn_reflns_limit_k_max 20
_diffrn_reflns_limit_k_min -20
_diffrn_reflns_limit_l_max 25
_diffrn_reflns_limit_l_min -30
_diffrn_reflns_number 41948
_diffrn_reflns_theta_full 27.48
_diffrn_reflns_theta_max 27.48
_exptl_absorpt_coefficient_mu 1.113
_exptl_absorpt_correction_T_max 0.967
_exptl_absorpt_correction_T_min 0.742
_exptl_absorpt_correction_type multi-scan
_exptl_absorpt_process_details 'Jacobson, R. (1998) Private communication'
_exptl_crystal_colour black
_exptl_crystal_density_diffrn 1.268
_exptl_crystal_description plate
_exptl_crystal_F_000 2096.00
_exptl_crystal_size_max 0.30
_exptl_crystal_size_mid 0.15
_exptl_crystal_size_min 0.03
_refine_diff_density_max 1.73
_refine_diff_density_min -1.61
_refine_ls_extinction_method none
_refine_ls_goodness_of_fit_ref 1.152
_refine_ls_hydrogen_treatment refall
_refine_ls_number_parameters 938
_refine_ls_number_reflns 22741
_refine_ls_R_factor_gt 0.0643
_refine_ls_shift/su_max 0.0030
_refine_ls_structure_factor_coef Fsqd
_refine_ls_weighting_details 'w = 1/[\s^2^(Fo^2^)+(0.1000P)^2^+0.0000P] where P=(Fo^2^+2Fc^2^)/3'
_refine_ls_weighting_scheme calc
_refine_ls_wR_factor_ref 0.1975
_reflns_number_gt 18219
_reflns_number_total 22741
_reflns_threshold_expression F^2^>2.0\s(F^2^)
_cod_data_source_file ic2025928_si_001_3.cif
_cod_data_source_block 3a
_cod_original_cell_volume 5195.9(16)
_cod_original_formula_sum 'C36 H69 Fe3 N3 O S3 Si6 '
_cod_database_code 4328439

loop_
_symmetry_equiv_pos_site_id
_symmetry_equiv_pos_as_xyz
1 +X,+Y,+Z
2 -X,-Y,-Z

loop_
_atom_site_label
_atom_site_type_symbol
_atom_site_fract_x
_atom_site_fract_y
_atom_site_fract_z
_atom_site_U_iso_or_equiv
_atom_site_adp_type
_atom_site_occupancy
_atom_site_symmetry_multiplicity
_atom_site_calc_flag
_atom_site_refinement_flags
Fe(1) Fe 0.34308(3) 0.21433(3) 1.023158(18) 0.02242(11) Uani 1.00 1 d .
Fe(2) Fe 0.40752(3) 0.23413(3) 0.906669(19) 0.02380(11) Uani 1.00 1 d .
Fe(3) Fe 0.21883(3) 0.20226(3) 0.931306(19) 0.02423(11) Uani 1.00 1 d .
Fe(4) Fe 0.29229(3) -0.20411(3) 0.564357(19) 0.02516(12) Uani 1.00 1 d .
Fe(5) Fe 0.15284(3) -0.20505(3) 0.480137(18) 0.02194(11) Uani 1.00 1 d .
Fe(6) Fe 0.11277(3) -0.24549(3) 0.599453(18) 0.02431(11) Uani 1.00 1 d .
S(1) S 0.49236(5) 0.14540(5) 0.98684(4) 0.02786(16) Uani 1.00 1 d .
S(2) S 0.34590(6) 0.12219(5) 0.87438(3) 0.02780(16) Uani 1.00 1 d .
S(3) S 0.26434(6) 0.09961(5) 1.01939(3) 0.02609(16) Uani 1.00 1 d .
S(4) S 0.22685(6) -0.08762(5) 0.48718(3) 0.02676(16) Uani 1.00 1 d .
S(5) S 0.00912(5) -0.15179(5) 0.52939(3) 0.02557(16) Uani 1.00 1 d .
S(6) S 0.17578(6) -0.13172(5) 0.62917(3) 0.02670(16) Uani 1.00 1 d .
Si(1) Si 0.39043(7) 0.22193(6) 1.14958(4) 0.0286(2) Uani 1.00 1 d .
Si(2) Si 0.25387(6) 0.37927(5) 1.08283(4) 0.02778(18) Uani 1.00 1 d .
Si(3) Si 0.56914(7) 0.24901(6) 0.81958(4) 0.0340(2) Uani 1.00 1 d .
Si(4) Si 0.44474(7) 0.42089(6) 0.84954(4) 0.0309(2) Uani 1.00 1 d .
Si(5) Si 0.02228(6) 0.31879(6) 0.89013(4) 0.0308(2) Uani 1.00 1 d .
Si(6) Si 0.06147(6) 0.12035(6) 0.88723(4) 0.0286(2) Uani 1.00 1 d .
Si(7) Si 0.48909(7) -0.33037(6) 0.58994(5) 0.0386(2) Uani 1.00 1 d .
Si(8) Si 0.46174(7) -0.13454(6) 0.60296(4) 0.0303(2) Uani 1.00 1 d .
Si(9) Si 0.22512(7) -0.35039(6) 0.39876(4) 0.0290(2) Uani 1.00 1 d .
Si(10) Si 0.07783(6) -0.18198(6) 0.35742(4) 0.02748(18) Uani 1.00 1 d .
Si(11) Si -0.03847(7) -0.27445(7) 0.69091(4) 0.0372(2) Uani 1.00 1 d .
Si(12) Si 0.10465(8) -0.43720(6) 0.66397(4) 0.0360(2) Uani 1.00 1 d .
O(1) O 0.30144(15) 0.27866(13) 0.95175(9) 0.0237(4) Uani 1.00 1 d .
O(2) O 0.20960(15) -0.27956(13) 0.54515(9) 0.0249(4) Uani 1.00 1 d .
N(1) N 0.32956(19) 0.27436(16) 1.08773(11) 0.0260(5) Uani 1.00 1 d .
N(2) N 0.47156(18) 0.30474(17) 0.85673(11) 0.0273(5) Uani 1.00 1 d .
N(3) N 0.09541(19) 0.21464(17) 0.90287(12) 0.0290(5) Uani 1.00 1 d .
N(4) N 0.42040(18) -0.22406(17) 0.58563(12) 0.0289(5) Uani 1.00 1 d .
N(5) N 0.15430(18) -0.24709(16) 0.40937(11) 0.0241(5) Uani 1.00 1 d .
N(6) N 0.06091(19) -0.32301(18) 0.65219(11) 0.0290(5) Uani 1.00 1 d .
C(1) C 0.4622(2) 0.1101(2) 1.13791(16) 0.0450(9) Uani 1.00 1 d .
C(2) C 0.4724(2) 0.2878(2) 1.17118(16) 0.0459(9) Uani 1.00 1 d .
C(3) C 0.3072(2) 0.2049(2) 1.21021(15) 0.0427(8) Uani 1.00 1 d .
C(4) C 0.2997(2) 0.4557(2) 1.02737(16) 0.0402(8) Uani 1.00 1 d .
C(5) C 0.1357(2) 0.3694(2) 1.0629(2) 0.0485(10) Uani 1.00 1 d .
C(6) C 0.2420(3) 0.4309(2) 1.15072(17) 0.0539(10) Uani 1.00 1 d .
C(7) C 0.5471(3) 0.2633(3) 0.74188(17) 0.0526(10) Uani 1.00 1 d .
C(8) C 0.5944(3) 0.1266(2) 0.8416(2) 0.0573(12) Uani 1.00 1 d .
C(9) C 0.6768(2) 0.2884(2) 0.83524(19) 0.0494(10) Uani 1.00 1 d .
C(10) C 0.4718(3) 0.4732(2) 0.77638(17) 0.0541(11) Uani 1.00 1 d .
C(11) C 0.3178(2) 0.4637(2) 0.86252(16) 0.0415(8) Uani 1.00 1 d .
C(12) C 0.5112(2) 0.4621(2) 0.90190(18) 0.0462(9) Uani 1.00 1 d .
C(13) C -0.0416(3) 0.3350(2) 0.82101(18) 0.0544(10) Uani 1.00 1 d .
C(14) C 0.0914(2) 0.4071(2) 0.8863(2) 0.0557(12) Uani 1.00 1 d .
C(15) C -0.0669(2) 0.3411(2) 0.94840(18) 0.0459(9) Uani 1.00 1 d .
C(16) C 0.0721(2) 0.1098(2) 0.80873(15) 0.0413(8) Uani 1.00 1 d .
C(17) C -0.0617(2) 0.1187(2) 0.9108(2) 0.0496(10) Uani 1.00 1 d .
C(18) C 0.1356(2) 0.0162(2) 0.92463(16) 0.0377(8) Uani 1.00 1 d .
C(19) C 0.5786(2) 0.2036(2) 1.00340(13) 0.0257(6) Uani 1.00 1 d .
C(20) C 0.5558(2) 0.2897(2) 1.01705(16) 0.0363(7) Uani 1.00 1 d .
C(21) C 0.6265(2) 0.3307(2) 1.02939(17) 0.0399(8) Uani 1.00 1 d .
C(22) C 0.7178(2) 0.2868(2) 1.02843(15) 0.0365(7) Uani 1.00 1 d .
C(23) C 0.7404(2) 0.2008(2) 1.01564(17) 0.0407(8) Uani 1.00 1 d .
C(24) C 0.6714(2) 0.1584(2) 1.00347(16) 0.0378(8) Uani 1.00 1 d .
C(25) C 0.3208(2) 0.1557(2) 0.80065(14) 0.0293(6) Uani 1.00 1 d .
C(26) C 0.3427(2) 0.0905(2) 0.76413(17) 0.0458(9) Uani 1.00 1 d .
C(27) C 0.3203(3) 0.1121(3) 0.70674(19) 0.0618(12) Uani 1.00 1 d .
C(28) C 0.2762(3) 0.1970(3) 0.68528(19) 0.0631(12) Uani 1.00 1 d .
C(29) C 0.2570(3) 0.2614(3) 0.7216(2) 0.0642(12) Uani 1.00 1 d .
C(30) C 0.2774(3) 0.2416(2) 0.77849(17) 0.0453(9) Uani 1.00 1 d .
C(31) C 0.1710(2) 0.1112(2) 1.07117(14) 0.0270(6) Uani 1.00 1 d .
C(32) C 0.0809(2) 0.1560(2) 1.05668(15) 0.0353(7) Uani 1.00 1 d .
C(33) C 0.0098(2) 0.1612(2) 1.09765(17) 0.0440(9) Uani 1.00 1 d .
C(34) C 0.0286(3) 0.1197(2) 1.15287(18) 0.0473(10) Uani 1.00 1 d .
C(35) C 0.1182(3) 0.0750(2) 1.16732(16) 0.0479(10) Uani 1.00 1 d .
C(36) C 0.1903(2) 0.0698(2) 1.12629(15) 0.0371(7) Uani 1.00 1 d .
C(37) C 0.5577(2) -0.3477(2) 0.5222(2) 0.0577(11) Uani 1.00 1 d .
C(38) C 0.4136(3) -0.4143(2) 0.6005(2) 0.0575(12) Uani 1.00 1 d .
C(39) C 0.5732(3) -0.3582(3) 0.6516(2) 0.0678(13) Uani 1.00 1 d .
C(40) C 0.5802(2) -0.1326(2) 0.56975(19) 0.0502(10) Uani 1.00 1 d .
C(41) C 0.3835(2) -0.0252(2) 0.57571(16) 0.0391(8) Uani 1.00 1 d .
C(42) C 0.4687(2) -0.1364(2) 0.68199(15) 0.0422(8) Uani 1.00 1 d .
C(43) C 0.2358(3) -0.3708(2) 0.32225(16) 0.0523(10) Uani 1.00 1 d .
C(44) C 0.1726(3) -0.4410(2) 0.43673(18) 0.0493(10) Uani 1.00 1 d .
C(45) C 0.3446(2) -0.3589(2) 0.4263(2) 0.0547(11) Uani 1.00 1 d .
C(46) C 0.1431(2) -0.1491(2) 0.29102(15) 0.0417(8) Uani 1.00 1 d .
C(47) C -0.0125(2) -0.2439(2) 0.34120(15) 0.0411(8) Uani 1.00 1 d .
C(48) C 0.0143(2) -0.0764(2) 0.38289(16) 0.0399(8) Uani 1.00 1 d .
C(49) C -0.0515(2) -0.1514(2) 0.68671(18) 0.0493(10) Uani 1.00 1 d .
C(50) C -0.1474(3) -0.2934(3) 0.6620(2) 0.0659(14) Uani 1.00 1 d .
C(51) C -0.0265(3) -0.3175(2) 0.76835(16) 0.0519(10) Uani 1.00 1 d .
C(52) C 0.1708(3) -0.4789(2) 0.60062(17) 0.0484(9) Uani 1.00 1 d .
C(53) C 0.0091(3) -0.5002(3) 0.6780(2) 0.0686(14) Uani 1.00 1 d .
C(54) C 0.1860(3) -0.4672(2) 0.72650(18) 0.0594(11) Uani 1.00 1 d .
C(55) C 0.3041(2) -0.0834(2) 0.42654(14) 0.0306(7) Uani 1.00 1 d .
C(56) C 0.3939(2) -0.1336(2) 0.42745(17) 0.0401(8) Uani 1.00 1 d .
C(57) C 0.4517(3) -0.1261(3) 0.3792(2) 0.0569(12) Uani 1.00 1 d .
C(58) C 0.4199(4) -0.0695(3) 0.33188(19) 0.0633(15) Uani 1.00 1 d .
C(59) C 0.3293(3) -0.0175(3) 0.33125(18) 0.0647(14) Uani 1.00 1 d .
C(60) C 0.2717(3) -0.0256(2) 0.37865(17) 0.0497(10) Uani 1.00 1 d .
C(61) C -0.0673(2) -0.2169(2) 0.50914(13) 0.0263(6) Uani 1.00 1 d .
C(62) C -0.1587(2) -0.1736(2) 0.49346(15) 0.0333(7) Uani 1.00 1 d .
C(63) C -0.2204(2) -0.2214(2) 0.47754(17) 0.0437(9) Uani 1.00 1 d .
C(64) C -0.1918(2) -0.3120(2) 0.47683(18) 0.0455(9) Uani 1.00 1 d .
C(65) C -0.1015(2) -0.3549(2) 0.49234(16) 0.0407(8) Uani 1.00 1 d .
C(66) C -0.0389(2) -0.3085(2) 0.50858(15) 0.0337(7) Uani 1.00 1 d .
C(67) C 0.2106(2) -0.1617(2) 0.70146(14) 0.0283(6) Uani 1.00 1 d .
C(68) C 0.2498(3) -0.2482(2) 0.72438(18) 0.0516(10) Uani 1.00 1 d .
C(69) C 0.2754(3) -0.2674(3) 0.7809(2) 0.0654(13) Uani 1.00 1 d .
C(70) C 0.2652(3) -0.1994(3) 0.81464(17) 0.0608(12) Uani 1.00 1 d .
C(71) C 0.2291(3) -0.1138(3) 0.79235(19) 0.0604(12) Uani 1.00 1 d .
C(72) C 0.2011(2) -0.0940(2) 0.73556(16) 0.0452(9) Uani 1.00 1 d .
H(1) H 0.4248 0.0652 1.1479 0.054 Uiso 1.00 1 c R
H(2) H 0.5179 0.0959 1.1620 0.054 Uiso 1.00 1 c R
H(3) H 0.4817 0.1106 1.0977 0.054 Uiso 1.00 1 c R
H(4) H 0.5336 0.2696 1.1528 0.055 Uiso 1.00 1 c R
H(5) H 0.4795 0.2773 1.2127 0.055 Uiso 1.00 1 c R
H(6) H 0.4471 0.3511 1.1594 0.055 Uiso 1.00 1 c R
H(7) H 0.2946 0.2567 1.2311 0.051 Uiso 1.00 1 c R
H(8) H 0.3352 0.1517 1.2360 0.051 Uiso 1.00 1 c R
H(9) H 0.2484 0.1971 1.1952 0.051 Uiso 1.00 1 c R
H(10) H 0.3418 0.4852 1.0451 0.048 Uiso 1.00 1 c R
H(11) H 0.2473 0.5004 1.0097 0.048 Uiso 1.00 1 c R
H(12) H 0.3342 0.4216 0.9982 0.048 Uiso 1.00 1 c R
H(13) H 0.1305 0.3779 1.0212 0.058 Uiso 1.00 1 c R
H(14) H 0.0881 0.4147 1.0791 0.058 Uiso 1.00 1 c R
H(15) H 0.1259 0.3103 1.0779 0.058 Uiso 1.00 1 c R
H(16) H 0.1901 0.4138 1.1736 0.065 Uiso 1.00 1 c R
H(17) H 0.2295 0.4957 1.1418 0.065 Uiso 1.00 1 c R
H(18) H 0.3004 0.4102 1.1723 0.065 Uiso 1.00 1 c R
H(19) H 0.5190 0.2153 0.7326 0.063 Uiso 1.00 1 c R
H(20) H 0.6066 0.2615 0.7209 0.063 Uiso 1.00 1 c R
H(21) H 0.5043 0.3206 0.7310 0.063 Uiso 1.00 1 c R
H(22) H 0.6381 0.1114 0.8736 0.069 Uiso 1.00 1 c R
H(23) H 0.6226 0.0958 0.8094 0.069 Uiso 1.00 1 c R
H(24) H 0.5359 0.1081 0.8533 0.069 Uiso 1.00 1 c R
H(25) H 0.6829 0.3392 0.8073 0.059 Uiso 1.00 1 c R
H(26) H 0.7322 0.2402 0.8330 0.059 Uiso 1.00 1 c R
H(27) H 0.6715 0.3064 0.8737 0.059 Uiso 1.00 1 c R
H(28) H 0.5363 0.4817 0.7752 0.065 Uiso 1.00 1 c R
H(29) H 0.4284 0.5309 0.7677 0.065 Uiso 1.00 1 c R
H(30) H 0.4647 0.4344 0.7481 0.065 Uiso 1.00 1 c R
H(31) H 0.2841 0.4731 0.8264 0.050 Uiso 1.00 1 c R
H(32) H 0.3087 0.5201 0.8784 0.050 Uiso 1.00 1 c R
H(33) H 0.2936 0.4204 0.8895 0.050 Uiso 1.00 1 c R
H(34) H 0.4745 0.4678 0.9374 0.055 Uiso 1.00 1 c R
H(35) H 0.5229 0.5201 0.8861 0.055 Uiso 1.00 1 c R
H(36) H 0.5711 0.4199 0.9099 0.055 Uiso 1.00 1 c R
H(37) H -0.0045 0.3598 0.7903 0.065 Uiso 1.00 1 c R
H(38) H -0.1025 0.3760 0.8241 0.065 Uiso 1.00 1 c R
H(39) H -0.0513 0.2777 0.8125 0.065 Uiso 1.00 1 c R
H(40) H 0.0953 0.4241 0.9245 0.067 Uiso 1.00 1 c R
H(41) H 0.0604 0.4591 0.8606 0.067 Uiso 1.00 1 c R
H(42) H 0.1547 0.3844 0.8719 0.067 Uiso 1.00 1 c R
H(43) H -0.1235 0.3217 0.9395 0.055 Uiso 1.00 1 c R
H(44) H -0.0828 0.4049 0.9516 0.055 Uiso 1.00 1 c R
H(45) H -0.0411 0.3084 0.9846 0.055 Uiso 1.00 1 c R
H(46) H 0.0130 0.1400 0.7900 0.050 Uiso 1.00 1 c R
H(47) H 0.0858 0.0468 0.8033 0.050 Uiso 1.00 1 c R
H(48) H 0.1229 0.1369 0.7920 0.050 Uiso 1.00 1 c R
H(49) H -0.0616 0.0887 0.9500 0.060 Uiso 1.00 1 c R
H(50) H -0.0895 0.0867 0.8854 0.060 Uiso 1.00 1 c R
H(51) H -0.0985 0.1798 0.9094 0.060 Uiso 1.00 1 c R
H(52) H 0.1896 -0.0051 0.9004 0.045 Uiso 1.00 1 c R
H(53) H 0.0983 -0.0293 0.9323 0.045 Uiso 1.00 1 c R
H(54) H 0.1576 0.0286 0.9607 0.045 Uiso 1.00 1 c R
H(55) H 0.4920 0.3206 1.0180 0.044 Uiso 1.00 1 c R
H(56) H 0.6110 0.3899 1.0386 0.048 Uiso 1.00 1 c R
H(57) H 0.7659 0.3155 1.0366 0.044 Uiso 1.00 1 c R
H(58) H 0.8043 0.1703 1.0152 0.049 Uiso 1.00 1 c R
H(59) H 0.6874 0.0987 0.9952 0.045 Uiso 1.00 1 c R
H(60) H 0.3729 0.0315 0.7784 0.055 Uiso 1.00 1 c R
H(61) H 0.3356 0.0675 0.6819 0.074 Uiso 1.00 1 c R
H(62) H 0.2594 0.2110 0.6462 0.076 Uiso 1.00 1 c R
H(63) H 0.2289 0.3207 0.7069 0.077 Uiso 1.00 1 c R
H(64) H 0.2620 0.2868 0.8029 0.054 Uiso 1.00 1 c R
H(65) H 0.0675 0.1832 1.0187 0.042 Uiso 1.00 1 c R
H(66) H -0.0519 0.1934 1.0879 0.053 Uiso 1.00 1 c R
H(67) H -0.0204 0.1221 1.1806 0.057 Uiso 1.00 1 c R
H(68) H 0.1314 0.0476 1.2053 0.058 Uiso 1.00 1 c R
H(69) H 0.2521 0.0380 1.1362 0.044 Uiso 1.00 1 c R
H(70) H 0.5212 -0.3703 0.4959 0.069 Uiso 1.00 1 c R
H(71) H 0.6169 -0.3908 0.5308 0.069 Uiso 1.00 1 c R
H(72) H 0.5710 -0.2911 0.5045 0.069 Uiso 1.00 1 c R
H(73) H 0.4040 -0.4305 0.6414 0.069 Uiso 1.00 1 c R
H(74) H 0.4445 -0.4673 0.5832 0.069 Uiso 1.00 1 c R
H(75) H 0.3529 -0.3888 0.5823 0.069 Uiso 1.00 1 c R
H(76) H 0.6327 -0.3423 0.6391 0.081 Uiso 1.00 1 c R
H(77) H 0.5845 -0.4221 0.6647 0.081 Uiso 1.00 1 c R
H(78) H 0.5463 -0.3248 0.6829 0.081 Uiso 1.00 1 c R
H(79) H 0.6291 -0.1666 0.5961 0.060 Uiso 1.00 1 c R
H(80) H 0.5875 -0.0710 0.5618 0.060 Uiso 1.00 1 c R
H(81) H 0.5858 -0.1591 0.5340 0.060 Uiso 1.00 1 c R
H(82) H 0.4040 -0.0052 0.5372 0.047 Uiso 1.00 1 c R
H(83) H 0.3870 0.0188 0.6012 0.047 Uiso 1.00 1 c R
H(84) H 0.3187 -0.0324 0.5745 0.047 Uiso 1.00 1 c R
H(85) H 0.4092 -0.1034 0.6964 0.051 Uiso 1.00 1 c R
H(86) H 0.5197 -0.1086 0.6906 0.051 Uiso 1.00 1 c R
H(87) H 0.4809 -0.1980 0.7003 0.051 Uiso 1.00 1 c R
H(88) H 0.1857 -0.3994 0.3133 0.063 Uiso 1.00 1 c R
H(89) H 0.2969 -0.4096 0.3157 0.063 Uiso 1.00 1 c R
H(90) H 0.2304 -0.3141 0.2977 0.063 Uiso 1.00 1 c R
H(91) H 0.1967 -0.4563 0.4757 0.059 Uiso 1.00 1 c R
H(92) H 0.1894 -0.4935 0.4164 0.059 Uiso 1.00 1 c R
H(93) H 0.1043 -0.4210 0.4380 0.059 Uiso 1.00 1 c R
H(94) H 0.3837 -0.3365 0.3958 0.066 Uiso 1.00 1 c R
H(95) H 0.3726 -0.4212 0.4396 0.066 Uiso 1.00 1 c R
H(96) H 0.3404 -0.3235 0.4581 0.066 Uiso 1.00 1 c R
H(97) H 0.1609 -0.0927 0.2940 0.050 Uiso 1.00 1 c R
H(98) H 0.1029 -0.1422 0.2578 0.050 Uiso 1.00 1 c R
H(99) H 0.1997 -0.1953 0.2866 0.050 Uiso 1.00 1 c R
H(100) H 0.0104 -0.2792 0.3100 0.049 Uiso 1.00 1 c R
H(101) H -0.0709 -0.2015 0.3298 0.049 Uiso 1.00 1 c R
H(102) H -0.0240 -0.2834 0.3753 0.049 Uiso 1.00 1 c R
H(103) H -0.0441 -0.0853 0.4021 0.048 Uiso 1.00 1 c R
H(104) H -0.0003 -0.0300 0.3503 0.048 Uiso 1.00 1 c R
H(105) H 0.0537 -0.0583 0.4097 0.048 Uiso 1.00 1 c R
H(106) H -0.0175 -0.1378 0.7181 0.059 Uiso 1.00 1 c R
H(107) H -0.1181 -0.1229 0.6896 0.059 Uiso 1.00 1 c R
H(108) H -0.0259 -0.1289 0.6502 0.059 Uiso 1.00 1 c R
H(109) H -0.1721 -0.2447 0.6321 0.079 Uiso 1.00 1 c R
H(110) H -0.1941 -0.2956 0.6927 0.079 Uiso 1.00 1 c R
H(111) H -0.1336 -0.3497 0.6457 0.079 Uiso 1.00 1 c R
H(112) H -0.0529 -0.3706 0.7762 0.062 Uiso 1.00 1 c R
H(113) H -0.0603 -0.2718 0.7910 0.062 Uiso 1.00 1 c R
H(114) H 0.0400 -0.3327 0.7785 0.062 Uiso 1.00 1 c R
H(115) H 0.1279 -0.4954 0.5752 0.058 Uiso 1.00 1 c R
H(116) H 0.2201 -0.5310 0.6131 0.058 Uiso 1.00 1 c R
H(117) H 0.1992 -0.4322 0.5802 0.058 Uiso 1.00 1 c R
H(118) H -0.0046 -0.5079 0.7191 0.082 Uiso 1.00 1 c R
H(119) H 0.0292 -0.5586 0.6647 0.082 Uiso 1.00 1 c R
H(120) H -0.0476 -0.4671 0.6576 0.082 Uiso 1.00 1 c R
H(121) H 0.2502 -0.4665 0.7132 0.071 Uiso 1.00 1 c R
H(122) H 0.1835 -0.5268 0.7451 0.071 Uiso 1.00 1 c R
H(123) H 0.1667 -0.4241 0.7538 0.071 Uiso 1.00 1 c R
H(124) H 0.4167 -0.1732 0.4605 0.048 Uiso 1.00 1 c R
H(125) H 0.5139 -0.1609 0.3796 0.068 Uiso 1.00 1 c R
H(126) H 0.4596 -0.0654 0.2993 0.076 Uiso 1.00 1 c R
H(127) H 0.3071 0.0232 0.2986 0.078 Uiso 1.00 1 c R
H(128) H 0.2094 0.0090 0.3782 0.060 Uiso 1.00 1 c R
H(129) H -0.1784 -0.1113 0.4938 0.040 Uiso 1.00 1 c R
H(130) H -0.2826 -0.1920 0.4671 0.052 Uiso 1.00 1 c R
H(131) H -0.2342 -0.3448 0.4657 0.055 Uiso 1.00 1 c R
H(132) H -0.0823 -0.4173 0.4918 0.049 Uiso 1.00 1 c R
H(133) H 0.0230 -0.3386 0.5193 0.040 Uiso 1.00 1 c R
H(134) H 0.2589 -0.2946 0.7009 0.062 Uiso 1.00 1 c R
H(135) H 0.3001 -0.3271 0.7966 0.078 Uiso 1.00 1 c R
H(136) H 0.2835 -0.2125 0.8535 0.073 Uiso 1.00 1 c R
H(137) H 0.2230 -0.0674 0.8156 0.073 Uiso 1.00 1 c R
H(138) H 0.1756 -0.0343 0.7202 0.054 Uiso 1.00 1 c R

loop_
_atom_site_aniso_label
_atom_site_aniso_U_11
_atom_site_aniso_U_22
_atom_site_aniso_U_33
_atom_site_aniso_U_12
_atom_site_aniso_U_13
_atom_site_aniso_U_23
Fe(1) 0.0238(2) 0.0157(2) 0.0273(2) -0.00208(17) 0.00001(18) -0.00470(16)
Fe(2) 0.0253(2) 0.0168(2) 0.0291(2) -0.00294(17) 0.00328(18) -0.00603(16)
Fe(3) 0.0239(2) 0.0196(2) 0.0294(2) -0.00331(18) -0.00061(18) -0.00629(17)
Fe(4) 0.0235(2) 0.0226(2) 0.0304(2) -0.00606(18) -0.00173(18) -0.00464(18)
Fe(5) 0.0232(2) 0.0160(2) 0.0267(2) -0.00347(17) -0.00137(17) -0.00413(16)
Fe(6) 0.0243(2) 0.0221(2) 0.0267(2) -0.00461(18) 0.00081(18) -0.00461(17)
S(1) 0.0250(3) 0.0180(3) 0.0388(4) 0.0006(2) 0.0000(3) -0.0059(2)
S(2) 0.0313(4) 0.0192(3) 0.0332(3) -0.0027(3) 0.0026(3) -0.0099(2)
S(3) 0.0286(4) 0.0161(3) 0.0338(3) -0.0048(2) 0.0001(3) -0.0043(2)
S(4) 0.0295(4) 0.0166(3) 0.0349(3) -0.0060(2) -0.0035(3) -0.0032(2)
S(5) 0.0233(3) 0.0196(3) 0.0338(3) -0.0023(2) -0.0020(3) -0.0070(2)
S(6) 0.0297(4) 0.0192(3) 0.0312(3) -0.0023(3) 0.0000(3) -0.0084(2)
Si(1) 0.0317(4) 0.0244(4) 0.0293(4) -0.0069(3) -0.0036(3) 0.0000(3)
Si(2) 0.0294(4) 0.0182(3) 0.0349(4) -0.0011(3) 0.0014(3) -0.0083(3)
Si(3) 0.0338(5) 0.0285(4) 0.0398(5) -0.0054(3) 0.0111(4) -0.0100(3)
Si(4) 0.0349(5) 0.0198(4) 0.0357(4) -0.0039(3) 0.0037(3) -0.0001(3)
Si(5) 0.0247(4) 0.0224(4) 0.0414(5) 0.0014(3) 0.0006(3) -0.0011(3)
Si(6) 0.0273(4) 0.0250(4) 0.0344(4) -0.0054(3) -0.0019(3) -0.0076(3)
Si(7) 0.0278(4) 0.0248(4) 0.0587(6) 0.0007(3) -0.0039(4) 0.0007(4)
Si(8) 0.0296(4) 0.0299(4) 0.0333(4) -0.0105(3) -0.0035(3) -0.0032(3)
Si(9) 0.0338(4) 0.0192(4) 0.0325(4) -0.0006(3) 0.0022(3) -0.0076(3)
Si(10) 0.0288(4) 0.0228(4) 0.0302(4) -0.0053(3) -0.0038(3) -0.0005(3)
Si(11) 0.0342(5) 0.0444(5) 0.0331(4) -0.0095(4) 0.0070(4) -0.0052(4)
Si(12) 0.0524(6) 0.0223(4) 0.0352(4) -0.0130(4) -0.0051(4) -0.0012(3)
O(1) 0.0283(11) 0.0155(9) 0.0276(10) -0.0037(8) -0.0001(8) -0.0054(7)
O(2) 0.0309(11) 0.0155(9) 0.0282(10) -0.0040(8) -0.0017(9) -0.0041(7)
N(1) 0.0283(13) 0.0187(11) 0.0299(12) -0.0017(10) -0.0025(10) -0.0047(9)
N(2) 0.0259(13) 0.0221(12) 0.0340(13) -0.0054(10) 0.0057(11) -0.0056(10)
N(3) 0.0276(13) 0.0196(12) 0.0381(14) -0.0023(10) 0.0016(11) -0.0032(10)
N(4) 0.0248(13) 0.0226(12) 0.0392(14) -0.0055(10) -0.0024(11) -0.0022(10)
N(5) 0.0270(13) 0.0188(11) 0.0270(12) -0.0047(10) -0.0019(10) -0.0045(9)
N(6) 0.0318(14) 0.0262(13) 0.0307(13) -0.0093(11) -0.0004(11) -0.0050(10)
C(1) 0.048(2) 0.0326(18) 0.044(2) 0.0083(16) -0.0094(17) 0.0067(15)
C(2) 0.051(2) 0.050(2) 0.042(2) -0.024(2) -0.0130(17) 0.0019(16)
C(3) 0.050(2) 0.046(2) 0.0349(18) -0.0177(18) 0.0021(16) -0.0033(15)
C(4) 0.049(2) 0.0175(14) 0.052(2) -0.0035(14) 0.0074(17) -0.0047(14)
C(5) 0.0322(19) 0.036(2) 0.077(2) -0.0019(16) -0.0010(19) -0.0143(19)
C(6) 0.073(2) 0.035(2) 0.047(2) 0.0083(19) 0.005(2) -0.0182(17)
C(7) 0.059(2) 0.057(2) 0.047(2) -0.017(2) 0.013(2) -0.025(2)
C(8) 0.062(2) 0.0301(19) 0.068(2) 0.0125(18) 0.028(2) -0.0077(18)
C(9) 0.0284(19) 0.057(2) 0.063(2) -0.0088(17) 0.0098(18) -0.011(2)
C(10) 0.066(2) 0.038(2) 0.051(2) -0.0056(19) 0.018(2) 0.0049(17)
C(11) 0.0374(19) 0.0312(17) 0.048(2) 0.0035(14) -0.0027(16) 0.0050(15)
C(12) 0.050(2) 0.0279(17) 0.062(2) -0.0072(16) 0.0029(19) -0.0129(16)
C(13) 0.052(2) 0.047(2) 0.054(2) 0.0098(19) -0.009(2) -0.0009(18)
C(14) 0.039(2) 0.0247(17) 0.097(3) -0.0006(15) 0.011(2) 0.0022(19)
C(15) 0.043(2) 0.0308(18) 0.060(2) 0.0027(15) 0.0143(19) -0.0099(16)
C(16) 0.043(2) 0.0386(19) 0.0423(19) -0.0038(16) -0.0064(16) -0.0114(15)
C(17) 0.035(2) 0.046(2) 0.076(2) -0.0198(18) 0.010(2) -0.022(2)
C(18) 0.051(2) 0.0196(15) 0.0430(18) -0.0059(14) -0.0113(16) -0.0066(13)
C(19) 0.0248(15) 0.0220(14) 0.0288(14) -0.0018(12) 0.0017(12) -0.0046(11)
C(20) 0.0242(16) 0.0233(15) 0.060(2) -0.0019(13) 0.0072(15) -0.0076(14)
C(21) 0.0389(19) 0.0274(16) 0.054(2) -0.0068(15) 0.0076(17) -0.0107(15)
C(22) 0.0341(19) 0.0353(18) 0.0434(19) -0.0144(15) 0.0026(15) -0.0053(15)
C(23) 0.0239(17) 0.0395(19) 0.058(2) -0.0043(14) -0.0034(16) -0.0073(16)
C(24) 0.0321(18) 0.0252(16) 0.052(2) 0.0056(13) -0.0012(15) -0.0109(14)
C(25) 0.0264(16) 0.0303(16) 0.0325(15) -0.0049(13) 0.0015(13) -0.0110(13)
C(26) 0.044(2) 0.045(2) 0.045(2) 0.0064(17) -0.0008(17) -0.0223(17)
C(27) 0.061(2) 0.080(3) 0.047(2) -0.004(2) 0.003(2) -0.038(2)
C(28) 0.063(3) 0.088(3) 0.036(2) -0.007(2) -0.003(2) -0.010(2)
C(29) 0.078(3) 0.058(2) 0.049(2) -0.003(2) -0.016(2) 0.004(2)
C(30) 0.057(2) 0.0328(19) 0.044(2) -0.0024(17) -0.0065(18) -0.0093(15)
C(31) 0.0299(16) 0.0186(13) 0.0364(16) -0.0117(12) 0.0028(13) -0.0076(11)
C(32) 0.0329(18) 0.0332(17) 0.0410(18) -0.0091(14) -0.0012(14) -0.0054(14)
C(33) 0.0338(19) 0.045(2) 0.058(2) -0.0151(17) 0.0111(18) -0.0173(18)
C(34) 0.052(2) 0.051(2) 0.050(2) -0.027(2) 0.015(2) -0.0237(19)
C(35) 0.071(2) 0.047(2) 0.0306(17) -0.026(2) 0.0045(18) -0.0024(16)
C(36) 0.044(2) 0.0299(17) 0.0389(18) -0.0142(15) -0.0005(15) -0.0010(14)
C(37) 0.036(2) 0.045(2) 0.092(3) -0.0039(18) 0.006(2) -0.020(2)
C(38) 0.045(2) 0.0240(18) 0.096(3) 0.0004(16) 0.000(2) 0.0069(19)
C(39) 0.058(2) 0.047(2) 0.090(3) 0.003(2) -0.032(2) 0.009(2)
C(40) 0.039(2) 0.053(2) 0.066(2) -0.0224(19) 0.0094(19) -0.013(2)
C(41) 0.051(2) 0.0242(16) 0.0447(19) -0.0129(15) -0.0092(17) -0.0041(14)
C(42) 0.050(2) 0.049(2) 0.0337(17) -0.0220(19) -0.0044(16) -0.0048(15)
C(43) 0.075(2) 0.038(2) 0.0360(19) 0.0078(19) 0.012(2) -0.0129(16)
C(44) 0.066(2) 0.0221(16) 0.057(2) -0.0058(17) 0.015(2) -0.0074(15)
C(45) 0.038(2) 0.041(2) 0.084(3) 0.0066(17) -0.010(2) -0.024(2)
C(46) 0.044(2) 0.041(2) 0.0388(18) -0.0106(17) 0.0005(16) 0.0024(15)
C(47) 0.040(2) 0.048(2) 0.0379(18) -0.0172(17) -0.0100(15) 0.0014(15)
C(48) 0.040(2) 0.0274(16) 0.048(2) -0.0003(14) -0.0049(16) 0.0016(14)
C(49) 0.044(2) 0.042(2) 0.054(2) 0.0056(17) 0.0150(19) -0.0092(17)
C(50) 0.040(2) 0.105(4) 0.059(2) -0.028(2) 0.006(2) -0.013(2)
C(51) 0.060(2) 0.056(2) 0.0370(19) -0.012(2) 0.0128(19) -0.0014(17)
C(52) 0.072(2) 0.0235(16) 0.048(2) -0.0064(17) 0.004(2) -0.0064(15)
C(53) 0.086(3) 0.047(2) 0.080(3) -0.033(2) 0.011(3) -0.005(2)
C(54) 0.088(3) 0.0311(19) 0.056(2) -0.004(2) -0.028(2) 0.0017(17)
C(55) 0.0383(18) 0.0289(16) 0.0313(15) -0.0209(14) 0.0032(13) -0.0064(12)
C(56) 0.046(2) 0.0310(17) 0.046(2) -0.0130(16) 0.0067(17) -0.0094(15)
C(57) 0.062(2) 0.054(2) 0.066(2) -0.028(2) 0.023(2) -0.030(2)
C(58) 0.092(4) 0.077(3) 0.043(2) -0.060(3) 0.024(2) -0.022(2)
C(59) 0.086(3) 0.078(3) 0.042(2) -0.054(3) -0.011(2) 0.016(2)
C(60) 0.050(2) 0.055(2) 0.047(2) -0.027(2) -0.0112(18) 0.0131(18)
C(61) 0.0272(16) 0.0237(14) 0.0296(14) -0.0061(12) 0.0001(12) -0.0090(11)
C(62) 0.0223(15) 0.0339(17) 0.0437(18) -0.0016(13) -0.0004(13) -0.0127(14)
C(63) 0.0274(18) 0.058(2) 0.048(2) -0.0055(17) -0.0001(15) -0.0200(18)
C(64) 0.040(2) 0.053(2) 0.054(2) -0.0237(19) 0.0121(18) -0.0230(19)
C(65) 0.051(2) 0.0294(17) 0.049(2) -0.0197(17) 0.0041(18) -0.0132(15)
C(66) 0.0322(17) 0.0248(15) 0.0432(18) -0.0062(13) -0.0004(14) -0.0014(13)
C(67) 0.0250(15) 0.0277(15) 0.0319(15) -0.0040(12) 0.0023(12) -0.0061(12)
C(68) 0.071(2) 0.035(2) 0.049(2) -0.011(2) -0.019(2) -0.0018(17)
C(69) 0.080(3) 0.054(2) 0.058(2) -0.016(2) -0.029(2) 0.016(2)
C(70) 0.051(2) 0.100(4) 0.0296(19) -0.018(2) -0.0106(18) 0.001(2)
C(71) 0.056(2) 0.078(3) 0.042(2) 0.008(2) -0.001(2) -0.029(2)
C(72) 0.046(2) 0.045(2) 0.0410(19) 0.0059(17) -0.0049(17) -0.0176(16)

loop_
_atom_type_symbol
_atom_type_description
_atom_type_scat_dispersion_real
_atom_type_scat_dispersion_imag
_atom_type_scat_source
C C 0.003 0.002
;
International Tables for Crystallography
(1992, Vol. C, Tables 4.2.6.8 and 6.1.1.4)
;
H H 0.000 0.000
;
International Tables for Crystallography
(1992, Vol. C, Table 6.1.1.4)
;
N N 0.006 0.003
;
International Tables for Crystallography
(1992, Vol. C, Tables 4.2.6.8 and 6.1.1.4)
;
Fe Fe 0.346 0.844
;
International Tables for Crystallography
(1992, Vol. C, Tables 4.2.6.8 and 6.1.1.4)
;
S S 0.125 0.123
;
International Tables for Crystallography
(1992, Vol. C, Tables 4.2.6.8 and 6.1.1.4)
;
Si Si 0.082 0.070
;
International Tables for Crystallography
(1992, Vol. C, Tables 4.2.6.8 and 6.1.1.4)
;
O O 0.011 0.006
;
International Tables for Crystallography
(1992, Vol. C, Tables 4.2.6.8 and 6.1.1.4)
;

loop_
_geom_angle_atom_site_label_1
_geom_angle_atom_site_label_2
_geom_angle_atom_site_label_3
_geom_angle
_geom_angle_publ_flag
S(1) Fe(1) S(3) 98.93(3) yes
S(1) Fe(1) O(1) 94.14(6) yes
S(1) Fe(1) N(1) 122.83(8) yes
S(3) Fe(1) O(1) 96.34(7) yes
S(3) Fe(1) N(1) 119.66(8) yes
O(1) Fe(1) N(1) 118.98(9) yes
S(1) Fe(2) S(2) 97.72(3) yes
S(1) Fe(2) O(1) 93.55(6) yes
S(1) Fe(2) N(2) 117.51(8) yes
S(2) Fe(2) O(1) 95.97(7) yes
S(2) Fe(2) N(2) 120.96(9) yes
O(1) Fe(2) N(2) 124.71(9) yes
S(2) Fe(3) S(3) 93.36(2) yes
S(2) Fe(3) O(1) 90.53(6) yes
S(2) Fe(3) N(3) 115.11(8) yes
S(3) Fe(3) O(1) 90.08(6) yes
S(3) Fe(3) N(3) 117.98(8) yes
O(1) Fe(3) N(3) 138.88(9) yes
S(4) Fe(4) S(6) 88.89(2) yes
S(4) Fe(4) O(2) 91.22(6) yes
S(4) Fe(4) N(4) 121.06(8) yes
S(6) Fe(4) O(2) 91.91(6) yes
S(6) Fe(4) N(4) 116.90(9) yes
O(2) Fe(4) N(4) 135.02(10) yes
S(4) Fe(5) S(5) 99.07(3) yes
S(4) Fe(5) O(2) 96.38(7) yes
S(4) Fe(5) N(5) 118.30(8) yes
S(5) Fe(5) O(2) 94.09(6) yes
S(5) Fe(5) N(5) 121.84(8) yes
O(2) Fe(5) N(5) 121.40(9) yes
S(5) Fe(6) S(6) 96.34(3) yes
S(5) Fe(6) O(2) 93.83(6) yes
S(5) Fe(6) N(6) 116.95(8) yes
S(6) Fe(6) O(2) 95.62(7) yes
S(6) Fe(6) N(6) 121.27(9) yes
O(2) Fe(6) N(6) 125.93(10) yes
Fe(1) S(1) Fe(2) 73.70(2) yes
Fe(1) S(1) C(19) 109.40(10) yes
Fe(2) S(1) C(19) 106.01(9) yes
Fe(2) S(2) Fe(3) 75.19(2) yes
Fe(2) S(2) C(25) 106.75(12) yes
Fe(3) S(2) C(25) 108.81(10) yes
Fe(1) S(3) Fe(3) 75.16(2) yes
Fe(1) S(3) C(31) 108.03(11) yes
Fe(3) S(3) C(31) 110.85(9) yes
Fe(4) S(4) Fe(5) 74.50(2) yes
Fe(4) S(4) C(55) 112.82(10) yes
Fe(5) S(4) C(55) 106.31(12) yes
Fe(5) S(5) Fe(6) 73.63(2) yes
Fe(5) S(5) C(61) 103.55(10) yes
Fe(6) S(5) C(61) 106.55(9) yes
Fe(4) S(6) Fe(6) 74.58(2) yes
Fe(4) S(6) C(67) 111.75(10) yes
Fe(6) S(6) C(67) 109.14(11) yes
N(1) Si(1) C(1) 110.89(15) yes
N(1) Si(1) C(2) 111.39(15) yes
N(1) Si(1) C(3) 110.94(15) yes
C(1) Si(1) C(2) 107.22(18) yes
C(1) Si(1) C(3) 107.39(17) yes
C(2) Si(1) C(3) 108.85(18) yes
N(1) Si(2) C(4) 108.96(14) yes
N(1) Si(2) C(5) 109.09(16) yes
N(1) Si(2) C(6) 113.73(15) yes
C(4) Si(2) C(5) 109.89(18) yes
C(4) Si(2) C(6) 107.19(18) yes
C(5) Si(2) C(6) 107.9(2) yes
N(2) Si(3) C(7) 111.21(16) yes
N(2) Si(3) C(8) 111.89(16) yes
N(2) Si(3) C(9) 110.08(17) yes
C(7) Si(3) C(8) 105.2(2) yes
C(7) Si(3) C(9) 111.4(2) yes
C(8) Si(3) C(9) 106.90(19) yes
N(2) Si(4) C(10) 113.23(15) yes
N(2) Si(4) C(11) 110.64(15) yes
N(2) Si(4) C(12) 110.70(14) yes
C(10) Si(4) C(11) 106.41(17) yes
C(10) Si(4) C(12) 107.7(2) yes
C(11) Si(4) C(12) 107.93(17) yes
N(3) Si(5) C(13) 112.30(17) yes
N(3) Si(5) C(14) 110.44(15) yes
N(3) Si(5) C(15) 112.30(14) yes
C(13) Si(5) C(14) 107.2(2) yes
C(13) Si(5) C(15) 107.99(18) yes
C(14) Si(5) C(15) 106.3(2) yes
N(3) Si(6) C(16) 111.85(16) yes
N(3) Si(6) C(17) 112.14(17) yes
N(3) Si(6) C(18) 111.94(15) yes
C(16) Si(6) C(17) 108.51(19) yes
C(16) Si(6) C(18) 106.51(16) yes
C(17) Si(6) C(18) 105.53(17) yes
N(4) Si(7) C(37) 110.75(16) yes
N(4) Si(7) C(38) 110.29(15) yes
N(4) Si(7) C(39) 113.45(18) yes
C(37) Si(7) C(38) 107.2(2) yes
C(37) Si(7) C(39) 108.6(2) yes
C(38) Si(7) C(39) 106.3(2) yes
N(4) Si(8) C(40) 111.12(17) yes
N(4) Si(8) C(41) 112.14(16) yes
N(4) Si(8) C(42) 111.66(17) yes
C(40) Si(8) C(41) 105.88(18) yes
C(40) Si(8) C(42) 109.37(19) yes
C(41) Si(8) C(42) 106.40(17) yes
N(5) Si(9) C(43) 113.59(14) yes
N(5) Si(9) C(44) 109.66(15) yes
N(5) Si(9) C(45) 109.45(17) yes
C(43) Si(9) C(44) 105.53(19) yes
C(43) Si(9) C(45) 108.5(2) yes
C(44) Si(9) C(45) 109.99(19) yes
N(5) Si(10) C(46) 111.37(14) yes
N(5) Si(10) C(47) 109.52(14) yes
N(5) Si(10) C(48) 111.32(15) yes
C(46) Si(10) C(47) 111.07(17) yes
C(46) Si(10) C(48) 106.08(16) yes
C(47) Si(10) C(48) 107.37(17) yes
N(6) Si(11) C(49) 111.38(16) yes
N(6) Si(11) C(50) 111.06(19) yes
N(6) Si(11) C(51) 110.66(15) yes
C(49) Si(11) C(50) 106.9(2) yes
C(49) Si(11) C(51) 105.68(19) yes
C(50) Si(11) C(51) 111.0(2) yes
N(6) Si(12) C(52) 111.37(14) yes
N(6) Si(12) C(53) 112.19(17) yes
N(6) Si(12) C(54) 110.79(16) yes
C(52) Si(12) C(53) 106.1(2) yes
C(52) Si(12) C(54) 107.95(19) yes
C(53) Si(12) C(54) 108.2(2) yes
Fe(1) O(1) Fe(2) 98.51(8) yes
Fe(1) O(1) Fe(3) 98.32(9) yes
Fe(2) O(1) Fe(3) 98.07(9) yes
Fe(4) O(2) Fe(5) 97.71(9) yes
Fe(4) O(2) Fe(6) 97.21(10) yes
Fe(5) O(2) Fe(6) 98.11(8) yes
Fe(1) N(1) Si(1) 118.61(12) yes
Fe(1) N(1) Si(2) 117.46(14) yes
Si(1) N(1) Si(2) 123.90(16) yes
Fe(2) N(2) Si(3) 116.94(13) yes
Fe(2) N(2) Si(4) 123.47(14) yes
Si(3) N(2) Si(4) 119.42(15) yes
Fe(3) N(3) Si(5) 119.99(16) yes
Fe(3) N(3) Si(6) 118.52(13) yes
Si(5) N(3) Si(6) 121.42(16) yes
Fe(4) N(4) Si(7) 119.21(16) yes
Fe(4) N(4) Si(8) 118.09(13) yes
Si(7) N(4) Si(8) 122.64(16) yes
Fe(5) N(5) Si(9) 120.01(13) yes
Fe(5) N(5) Si(10) 117.04(13) yes
Si(9) N(5) Si(10) 122.86(16) yes
Fe(6) N(6) Si(11) 116.43(14) yes
Fe(6) N(6) Si(12) 123.94(14) yes
Si(11) N(6) Si(12) 119.63(16) yes
S(1) C(19) C(20) 122.8(2) yes
S(1) C(19) C(24) 117.3(2) yes
C(20) C(19) C(24) 119.9(3) yes
C(19) C(20) C(21) 119.6(3) yes
C(20) C(21) C(22) 120.5(3) yes
C(21) C(22) C(23) 119.9(3) yes
C(22) C(23) C(24) 120.8(3) yes
C(19) C(24) C(23) 119.3(3) yes
S(2) C(25) C(26) 117.3(2) yes
S(2) C(25) C(30) 123.7(2) yes
C(26) C(25) C(30) 119.0(3) yes
C(25) C(26) C(27) 119.6(3) yes
C(26) C(27) C(28) 121.0(4) yes
C(27) C(28) C(29) 118.6(4) yes
C(28) C(29) C(30) 121.5(4) yes
C(25) C(30) C(29) 120.2(3) yes
S(3) C(31) C(32) 121.7(2) yes
S(3) C(31) C(36) 118.1(2) yes
C(32) C(31) C(36) 120.1(3) yes
C(31) C(32) C(33) 120.0(3) yes
C(32) C(33) C(34) 120.1(3) yes
C(33) C(34) C(35) 119.8(3) yes
C(34) C(35) C(36) 120.3(3) yes
C(31) C(36) C(35) 119.5(3) yes
S(4) C(55) C(56) 121.9(2) yes
S(4) C(55) C(60) 118.0(2) yes
C(56) C(55) C(60) 120.1(3) yes
C(55) C(56) C(57) 119.3(3) yes
C(56) C(57) C(58) 120.8(4) yes
C(57) C(58) C(59) 119.9(4) yes
C(58) C(59) C(60) 119.4(3) yes
C(55) C(60) C(59) 120.5(3) yes
S(5) C(61) C(62) 118.0(2) yes
S(5) C(61) C(66) 122.3(2) yes
C(62) C(61) C(66) 119.6(3) yes
C(61) C(62) C(63) 120.1(3) yes
C(62) C(63) C(64) 120.1(3) yes
C(63) C(64) C(65) 120.0(4) yes
C(64) C(65) C(66) 120.9(3) yes
C(61) C(66) C(65) 119.4(3) yes
S(6) C(67) C(68) 123.3(2) yes
S(6) C(67) C(72) 117.5(2) yes
C(68) C(67) C(72) 119.1(3) yes
C(67) C(68) C(69) 120.6(4) yes
C(68) C(69) C(70) 119.8(4) yes
C(69) C(70) C(71) 120.3(4) yes
C(70) C(71) C(72) 120.3(4) yes
C(67) C(72) C(71) 119.9(3) yes
Si(1) C(1) H(1) 109.5 no
Si(1) C(1) H(2) 109.5 no
Si(1) C(1) H(3) 109.5 no
H(1) C(1) H(2) 109.5 no
H(1) C(1) H(3) 109.5 no
H(2) C(1) H(3) 109.5 no
Si(1) C(2) H(4) 109.5 no
Si(1) C(2) H(5) 109.5 no
Si(1) C(2) H(6) 109.5 no
H(4) C(2) H(5) 109.5 no
H(4) C(2) H(6) 109.5 no
H(5) C(2) H(6) 109.5 no
Si(1) C(3) H(7) 109.5 no
Si(1) C(3) H(8) 109.5 no
Si(1) C(3) H(9) 109.5 no
H(7) C(3) H(8) 109.5 no
H(7) C(3) H(9) 109.5 no
H(8) C(3) H(9) 109.5 no
Si(2) C(4) H(10) 109.5 no
Si(2) C(4) H(11) 109.5 no
Si(2) C(4) H(12) 109.5 no
H(10) C(4) H(11) 109.5 no
H(10) C(4) H(12) 109.5 no
H(11) C(4) H(12) 109.5 no
Si(2) C(5) H(13) 109.5 no
Si(2) C(5) H(14) 109.5 no
Si(2) C(5) H(15) 109.5 no
H(13) C(5) H(14) 109.5 no
H(13) C(5) H(15) 109.5 no
H(14) C(5) H(15) 109.5 no
Si(2) C(6) H(16) 109.5 no
Si(2) C(6) H(17) 109.5 no
Si(2) C(6) H(18) 109.5 no
H(16) C(6) H(17) 109.5 no
H(16) C(6) H(18) 109.5 no
H(17) C(6) H(18) 109.5 no
Si(3) C(7) H(19) 109.5 no
Si(3) C(7) H(20) 109.5 no
Si(3) C(7) H(21) 109.5 no
H(19) C(7) H(20) 109.5 no
H(19) C(7) H(21) 109.5 no
H(20) C(7) H(21) 109.5 no
Si(3) C(8) H(22) 109.5 no
Si(3) C(8) H(23) 109.5 no
Si(3) C(8) H(24) 109.5 no
H(22) C(8) H(23) 109.5 no
H(22) C(8) H(24) 109.5 no
H(23) C(8) H(24) 109.5 no
Si(3) C(9) H(25) 109.5 no
Si(3) C(9) H(26) 109.5 no
Si(3) C(9) H(27) 109.5 no
H(25) C(9) H(26) 109.5 no
H(25) C(9) H(27) 109.5 no
H(26) C(9) H(27) 109.5 no
Si(4) C(10) H(28) 109.5 no
Si(4) C(10) H(29) 109.5 no
Si(4) C(10) H(30) 109.5 no
H(28) C(10) H(29) 109.5 no
H(28) C(10) H(30) 109.5 no
H(29) C(10) H(30) 109.5 no
Si(4) C(11) H(31) 109.5 no
Si(4) C(11) H(32) 109.5 no
Si(4) C(11) H(33) 109.5 no
H(31) C(11) H(32) 109.5 no
H(31) C(11) H(33) 109.5 no
H(32) C(11) H(33) 109.5 no
Si(4) C(12) H(34) 109.5 no
Si(4) C(12) H(35) 109.5 no
Si(4) C(12) H(36) 109.5 no
H(34) C(12) H(35) 109.5 no
H(34) C(12) H(36) 109.5 no
H(35) C(12) H(36) 109.5 no
Si(5) C(13) H(37) 109.5 no
Si(5) C(13) H(38) 109.5 no
Si(5) C(13) H(39) 109.5 no
H(37) C(13) H(38) 109.5 no
H(37) C(13) H(39) 109.5 no
H(38) C(13) H(39) 109.5 no
Si(5) C(14) H(40) 109.5 no
Si(5) C(14) H(41) 109.5 no
Si(5) C(14) H(42) 109.5 no
H(40) C(14) H(41) 109.5 no
H(40) C(14) H(42) 109.5 no
H(41) C(14) H(42) 109.5 no
Si(5) C(15) H(43) 109.5 no
Si(5) C(15) H(44) 109.5 no
Si(5) C(15) H(45) 109.5 no
H(43) C(15) H(44) 109.5 no
H(43) C(15) H(45) 109.5 no
H(44) C(15) H(45) 109.5 no
Si(6) C(16) H(46) 109.5 no
Si(6) C(16) H(47) 109.5 no
Si(6) C(16) H(48) 109.5 no
H(46) C(16) H(47) 109.5 no
H(46) C(16) H(48) 109.5 no
H(47) C(16) H(48) 109.5 no
Si(6) C(17) H(49) 109.5 no
Si(6) C(17) H(50) 109.5 no
Si(6) C(17) H(51) 109.5 no
H(49) C(17) H(50) 109.5 no
H(49) C(17) H(51) 109.5 no
H(50) C(17) H(51) 109.5 no
Si(6) C(18) H(52) 109.5 no
Si(6) C(18) H(53) 109.5 no
Si(6) C(18) H(54) 109.5 no
H(52) C(18) H(53) 109.5 no
H(52) C(18) H(54) 109.5 no
H(53) C(18) H(54) 109.5 no
C(19) C(20) H(55) 120.2 no
C(21) C(20) H(55) 120.2 no
C(20) C(21) H(56) 119.7 no
C(22) C(21) H(56) 119.7 no
C(21) C(22) H(57) 120.1 no
C(23) C(22) H(57) 120.1 no
C(22) C(23) H(58) 119.6 no
C(24) C(23) H(58) 119.6 no
C(19) C(24) H(59) 120.3 no
C(23) C(24) H(59) 120.3 no
C(25) C(26) H(60) 120.2 no
C(27) C(26) H(60) 120.2 no
C(26) C(27) H(61) 119.5 no
C(28) C(27) H(61) 119.5 no
C(27) C(28) H(62) 120.7 no
C(29) C(28) H(62) 120.7 no
C(28) C(29) H(63) 119.3 no
C(30) C(29) H(63) 119.3 no
C(25) C(30) H(64) 119.9 no
C(29) C(30) H(64) 119.9 no
C(31) C(32) H(65) 120.0 no
C(33) C(32) H(65) 120.0 no
C(32) C(33) H(66) 119.9 no
C(34) C(33) H(66) 119.9 no
C(33) C(34) H(67) 120.1 no
C(35) C(34) H(67) 120.1 no
C(34) C(35) H(68) 119.8 no
C(36) C(35) H(68) 119.9 no
C(31) C(36) H(69) 120.2 no
C(35) C(36) H(69) 120.2 no
Si(7) C(37) H(70) 109.5 no
Si(7) C(37) H(71) 109.5 no
Si(7) C(37) H(72) 109.5 no
H(70) C(37) H(71) 109.5 no
H(70) C(37) H(72) 109.5 no
H(71) C(37) H(72) 109.5 no
Si(7) C(38) H(73) 109.5 no
Si(7) C(38) H(74) 109.5 no
Si(7) C(38) H(75) 109.5 no
H(73) C(38) H(74) 109.5 no
H(73) C(38) H(75) 109.5 no
H(74) C(38) H(75) 109.5 no
Si(7) C(39) H(76) 109.5 no
Si(7) C(39) H(77) 109.5 no
Si(7) C(39) H(78) 109.5 no
H(76) C(39) H(77) 109.5 no
H(76) C(39) H(78) 109.5 no
H(77) C(39) H(78) 109.5 no
Si(8) C(40) H(79) 109.5 no
Si(8) C(40) H(80) 109.5 no
Si(8) C(40) H(81) 109.5 no
H(79) C(40) H(80) 109.5 no
H(79) C(40) H(81) 109.5 no
H(80) C(40) H(81) 109.5 no
Si(8) C(41) H(82) 109.5 no
Si(8) C(41) H(83) 109.5 no
Si(8) C(41) H(84) 109.5 no
H(82) C(41) H(83) 109.5 no
H(82) C(41) H(84) 109.5 no
H(83) C(41) H(84) 109.5 no
Si(8) C(42) H(85) 109.5 no
Si(8) C(42) H(86) 109.5 no
Si(8) C(42) H(87) 109.5 no
H(85) C(42) H(86) 109.5 no
H(85) C(42) H(87) 109.5 no
H(86) C(42) H(87) 109.5 no
Si(9) C(43) H(88) 109.5 no
Si(9) C(43) H(89) 109.5 no
Si(9) C(43) H(90) 109.5 no
H(88) C(43) H(89) 109.5 no
H(88) C(43) H(90) 109.5 no
H(89) C(43) H(90) 109.5 no
Si(9) C(44) H(91) 109.5 no
Si(9) C(44) H(92) 109.5 no
Si(9) C(44) H(93) 109.5 no
H(91) C(44) H(92) 109.5 no
H(91) C(44) H(93) 109.5 no
H(92) C(44) H(93) 109.5 no
Si(9) C(45) H(94) 109.5 no
Si(9) C(45) H(95) 109.5 no
Si(9) C(45) H(96) 109.5 no
H(94) C(45) H(95) 109.5 no
H(94) C(45) H(96) 109.5 no
H(95) C(45) H(96) 109.5 no
Si(10) C(46) H(97) 109.5 no
Si(10) C(46) H(98) 109.5 no
Si(10) C(46) H(99) 109.5 no
H(97) C(46) H(98) 109.5 no
H(97) C(46) H(99) 109.5 no
H(98) C(46) H(99) 109.5 no
Si(10) C(47) H(100) 109.5 no
Si(10) C(47) H(101) 109.5 no
Si(10) C(47) H(102) 109.5 no
H(100) C(47) H(101) 109.5 no
H(100) C(47) H(102) 109.5 no
H(101) C(47) H(102) 109.5 no
Si(10) C(48) H(103) 109.5 no
Si(10) C(48) H(104) 109.5 no
Si(10) C(48) H(105) 109.5 no
H(103) C(48) H(104) 109.5 no
H(103) C(48) H(105) 109.5 no
H(104) C(48) H(105) 109.5 no
Si(11) C(49) H(106) 109.5 no
Si(11) C(49) H(107) 109.5 no
Si(11) C(49) H(108) 109.5 no
H(106) C(49) H(107) 109.5 no
H(106) C(49) H(108) 109.5 no
H(107) C(49) H(108) 109.5 no
Si(11) C(50) H(109) 109.5 no
Si(11) C(50) H(110) 109.5 no
Si(11) C(50) H(111) 109.5 no
H(109) C(50) H(110) 109.5 no
H(109) C(50) H(111) 109.5 no
H(110) C(50) H(111) 109.5 no
Si(11) C(51) H(112) 109.5 no
Si(11) C(51) H(113) 109.5 no
Si(11) C(51) H(114) 109.5 no
H(112) C(51) H(113) 109.5 no
H(112) C(51) H(114) 109.5 no
H(113) C(51) H(114) 109.5 no
Si(12) C(52) H(115) 109.5 no
Si(12) C(52) H(116) 109.5 no
Si(12) C(52) H(117) 109.5 no
H(115) C(52) H(116) 109.5 no
H(115) C(52) H(117) 109.5 no
H(116) C(52) H(117) 109.5 no
Si(12) C(53) H(118) 109.5 no
Si(12) C(53) H(119) 109.5 no
Si(12) C(53) H(120) 109.5 no
H(118) C(53) H(119) 109.5 no
H(118) C(53) H(120) 109.5 no
H(119) C(53) H(120) 109.5 no
Si(12) C(54) H(121) 109.5 no
Si(12) C(54) H(122) 109.5 no
Si(12) C(54) H(123) 109.5 no
H(121) C(54) H(122) 109.5 no
H(121) C(54) H(123) 109.5 no
H(122) C(54) H(123) 109.5 no
C(55) C(56) H(124) 120.3 no
C(57) C(56) H(124) 120.3 no
C(56) C(57) H(125) 119.6 no
C(58) C(57) H(125) 119.6 no
C(57) C(58) H(126) 120.1 no
C(59) C(58) H(126) 120.1 no
C(58) C(59) H(127) 120.3 no
C(60) C(59) H(127) 120.3 no
C(55) C(60) H(128) 119.8 no
C(59) C(60) H(128) 119.7 no
C(61) C(62) H(129) 120.0 no
C(63) C(62) H(129) 120.0 no
C(62) C(63) H(130) 120.0 no
C(64) C(63) H(130) 120.0 no
C(63) C(64) H(131) 120.0 no
C(65) C(64) H(131) 120.0 no
C(64) C(65) H(132) 119.5 no
C(66) C(65) H(132) 119.5 no
C(61) C(66) H(133) 120.3 no
C(65) C(66) H(133) 120.3 no
C(67) C(68) H(134) 119.7 no
C(69) C(68) H(134) 119.7 no
C(68) C(69) H(135) 120.1 no
C(70) C(69) H(135) 120.1 no
C(69) C(70) H(136) 119.9 no
C(71) C(70) H(136) 119.9 no
C(70) C(71) H(137) 119.9 no
C(72) C(71) H(137) 119.8 no
C(67) C(72) H(138) 120.1 no
C(71) C(72) H(138) 120.1 no

loop_
_geom_bond_atom_site_label_1
_geom_bond_atom_site_label_2
_geom_bond_distance
_geom_bond_publ_flag
Fe(1) S(1) 2.3892(8) yes
Fe(1) S(3) 2.3399(10) yes
Fe(1) O(1) 1.895(2) yes
Fe(1) N(1) 1.872(2) yes
Fe(2) S(1) 2.4037(9) yes
Fe(2) S(2) 2.3493(10) yes
Fe(2) O(1) 1.899(2) yes
Fe(2) N(2) 1.872(2) yes
Fe(3) S(2) 2.4556(8) yes
Fe(3) S(3) 2.4692(7) yes
Fe(3) O(1) 1.984(2) yes
Fe(3) N(3) 1.911(2) yes
Fe(4) S(4) 2.4563(7) yes
Fe(4) S(6) 2.4314(8) yes
Fe(4) O(2) 1.963(2) yes
Fe(4) N(4) 1.906(2) yes
Fe(5) S(4) 2.3457(10) yes
Fe(5) S(5) 2.3971(8) yes
Fe(5) O(2) 1.8980(19) yes
Fe(5) N(5) 1.871(2) yes
Fe(6) S(5) 2.3985(7) yes
Fe(6) S(6) 2.3599(10) yes
Fe(6) O(2) 1.906(2) yes
Fe(6) N(6) 1.876(2) yes
S(1) C(19) 1.789(3) yes
S(2) C(25) 1.781(3) yes
S(3) C(31) 1.792(3) yes
S(4) C(55) 1.793(3) yes
S(5) C(61) 1.781(3) yes
S(6) C(67) 1.775(3) yes
Si(1) N(1) 1.750(2) yes
Si(1) C(1) 1.870(3) yes
Si(1) C(2) 1.863(4) yes
Si(1) C(3) 1.874(3) yes
Si(2) N(1) 1.750(2) yes
Si(2) C(4) 1.859(3) yes
Si(2) C(5) 1.852(4) yes
Si(2) C(6) 1.871(4) yes
Si(3) N(2) 1.764(2) yes
Si(3) C(7) 1.853(4) yes
Si(3) C(8) 1.866(3) yes
Si(3) C(9) 1.876(4) yes
Si(4) N(2) 1.749(2) yes
Si(4) C(10) 1.879(4) yes
Si(4) C(11) 1.856(3) yes
Si(4) C(12) 1.860(4) yes
Si(5) N(3) 1.729(2) yes
Si(5) C(13) 1.874(4) yes
Si(5) C(14) 1.868(4) yes
Si(5) C(15) 1.871(4) yes
Si(6) N(3) 1.735(3) yes
Si(6) C(16) 1.881(3) yes
Si(6) C(17) 1.869(4) yes
Si(6) C(18) 1.872(3) yes
Si(7) N(4) 1.727(2) yes
Si(7) C(37) 1.873(4) yes
Si(7) C(38) 1.874(4) yes
Si(7) C(39) 1.888(5) yes
Si(8) N(4) 1.736(3) yes
Si(8) C(40) 1.879(4) yes
Si(8) C(41) 1.878(3) yes
Si(8) C(42) 1.870(3) yes
Si(9) N(5) 1.751(2) yes
Si(9) C(43) 1.871(4) yes
Si(9) C(44) 1.865(4) yes
Si(9) C(45) 1.860(4) yes
Si(10) N(5) 1.751(2) yes
Si(10) C(46) 1.877(3) yes
Si(10) C(47) 1.875(4) yes
Si(10) C(48) 1.860(3) yes
Si(11) N(6) 1.763(2) yes
Si(11) C(49) 1.872(4) yes
Si(11) C(50) 1.853(5) yes
Si(11) C(51) 1.866(3) yes
Si(12) N(6) 1.739(2) yes
Si(12) C(52) 1.860(4) yes
Si(12) C(53) 1.873(5) yes
Si(12) C(54) 1.878(4) yes
C(19) C(20) 1.384(4) yes
C(19) C(24) 1.383(4) yes
C(20) C(21) 1.387(5) yes
C(21) C(22) 1.358(4) yes
C(22) C(23) 1.375(5) yes
C(23) C(24) 1.379(5) yes
C(25) C(26) 1.393(5) yes
C(25) C(30) 1.389(4) yes
C(26) C(27) 1.388(5) yes
C(27) C(28) 1.375(6) yes
C(28) C(29) 1.378(7) yes
C(29) C(30) 1.368(6) yes
C(31) C(32) 1.381(4) yes
C(31) C(36) 1.386(4) yes
C(32) C(33) 1.389(5) yes
C(33) C(34) 1.388(5) yes
C(34) C(35) 1.375(5) yes
C(35) C(36) 1.400(5) yes
C(55) C(56) 1.371(4) yes
C(55) C(60) 1.380(4) yes
C(56) C(57) 1.400(6) yes
C(57) C(58) 1.359(6) yes
C(58) C(59) 1.391(7) yes
C(59) C(60) 1.384(6) yes
C(61) C(62) 1.398(4) yes
C(61) C(66) 1.395(4) yes
C(62) C(63) 1.380(6) yes
C(63) C(64) 1.381(6) yes
C(64) C(65) 1.381(5) yes
C(65) C(66) 1.378(5) yes
C(67) C(68) 1.387(4) yes
C(67) C(72) 1.387(5) yes
C(68) C(69) 1.377(6) yes
C(69) C(70) 1.385(7) yes
C(70) C(71) 1.363(7) yes
C(71) C(72) 1.394(5) yes
C(1) H(1) 0.980 no
C(1) H(2) 0.980 no
C(1) H(3) 0.980 no
C(2) H(4) 0.980 no
C(2) H(5) 0.980 no
C(2) H(6) 0.980 no
C(3) H(7) 0.980 no
C(3) H(8) 0.980 no
C(3) H(9) 0.980 no
C(4) H(10) 0.980 no
C(4) H(11) 0.980 no
C(4) H(12) 0.980 no
C(5) H(13) 0.980 no
C(5) H(14) 0.980 no
C(5) H(15) 0.980 no
C(6) H(16) 0.980 no
C(6) H(17) 0.980 no
C(6) H(18) 0.980 no
C(7) H(19) 0.980 no
C(7) H(20) 0.980 no
C(7) H(21) 0.980 no
C(8) H(22) 0.980 no
C(8) H(23) 0.980 no
C(8) H(24) 0.980 no
C(9) H(25) 0.980 no
C(9) H(26) 0.980 no
C(9) H(27) 0.980 no
C(10) H(28) 0.980 no
C(10) H(29) 0.980 no
C(10) H(30) 0.980 no
C(11) H(31) 0.980 no
C(11) H(32) 0.980 no
C(11) H(33) 0.980 no
C(12) H(34) 0.980 no
C(12) H(35) 0.980 no
C(12) H(36) 0.980 no
C(13) H(37) 0.980 no
C(13) H(38) 0.980 no
C(13) H(39) 0.980 no
C(14) H(40) 0.980 no
C(14) H(41) 0.980 no
C(14) H(42) 0.980 no
C(15) H(43) 0.980 no
C(15) H(44) 0.980 no
C(15) H(45) 0.980 no
C(16) H(46) 0.980 no
C(16) H(47) 0.980 no
C(16) H(48) 0.980 no
C(17) H(49) 0.980 no
C(17) H(50) 0.980 no
C(17) H(51) 0.980 no
C(18) H(52) 0.980 no
C(18) H(53) 0.980 no
C(18) H(54) 0.980 no
C(20) H(55) 0.950 no
C(21) H(56) 0.950 no
C(22) H(57) 0.950 no
C(23) H(58) 0.950 no
C(24) H(59) 0.950 no
C(26) H(60) 0.950 no
C(27) H(61) 0.950 no
C(28) H(62) 0.950 no
C(29) H(63) 0.950 no
C(30) H(64) 0.950 no
C(32) H(65) 0.950 no
C(33) H(66) 0.950 no
C(34) H(67) 0.950 no
C(35) H(68) 0.950 no
C(36) H(69) 0.950 no
C(37) H(70) 0.980 no
C(37) H(71) 0.980 no
C(37) H(72) 0.980 no
C(38) H(73) 0.980 no
C(38) H(74) 0.980 no
C(38) H(75) 0.980 no
C(39) H(76) 0.980 no
C(39) H(77) 0.980 no
C(39) H(78) 0.980 no
C(40) H(79) 0.980 no
C(40) H(80) 0.980 no
C(40) H(81) 0.980 no
C(41) H(82) 0.980 no
C(41) H(83) 0.980 no
C(41) H(84) 0.980 no
C(42) H(85) 0.980 no
C(42) H(86) 0.980 no
C(42) H(87) 0.980 no
C(43) H(88) 0.980 no
C(43) H(89) 0.980 no
C(43) H(90) 0.980 no
C(44) H(91) 0.980 no
C(44) H(92) 0.980 no
C(44) H(93) 0.980 no
C(45) H(94) 0.980 no
C(45) H(95) 0.980 no
C(45) H(96) 0.980 no
C(46) H(97) 0.980 no
C(46) H(98) 0.980 no
C(46) H(99) 0.980 no
C(47) H(100) 0.980 no
C(47) H(101) 0.980 no
C(47) H(102) 0.980 no
C(48) H(103) 0.980 no
C(48) H(104) 0.980 no
C(48) H(105) 0.980 no
C(49) H(106) 0.980 no
C(49) H(107) 0.980 no
C(49) H(108) 0.980 no
C(50) H(109) 0.980 no
C(50) H(110) 0.980 no
C(50) H(111) 0.980 no
C(51) H(112) 0.980 no
C(51) H(113) 0.980 no
C(51) H(114) 0.980 no
C(52) H(115) 0.980 no
C(52) H(116) 0.980 no
C(52) H(117) 0.980 no
C(53) H(118) 0.980 no
C(53) H(119) 0.980 no
C(53) H(120) 0.980 no
C(54) H(121) 0.980 no
C(54) H(122) 0.980 no
C(54) H(123) 0.980 no
C(56) H(124) 0.950 no
C(57) H(125) 0.950 no
C(58) H(126) 0.950 no
C(59) H(127) 0.950 no
C(60) H(128) 0.950 no
C(62) H(129) 0.950 no
C(63) H(130) 0.950 no
C(64) H(131) 0.950 no
C(65) H(132) 0.950 no
C(66) H(133) 0.950 no
C(68) H(134) 0.950 no
C(69) H(135) 0.950 no
C(70) H(136) 0.950 no
C(71) H(137) 0.950 no
C(72) H(138) 0.950 no

loop_
_geom_contact_atom_site_label_1
_geom_contact_atom_site_label_2
_geom_contact_distance
_geom_contact_site_symmetry_2
C(18) C(23) 3.596(4) 2_657
C(23) C(18) 3.596(4) 2_657
S(3) H(59) 3.071 2_657
S(4) H(129) 3.105 2_556
S(6) H(103) 3.499 2_556
S(6) H(104) 3.243 2_556
C(1) H(24) 3.368 2_657
C(1) H(60) 3.385 2_657
C(2) H(35) 3.129 2_667
C(2) H(78) 3.559 2_657
C(2) H(87) 3.205 2_657
C(2) H(136) 3.552 2_657
C(3) H(86) 3.466 2_657
C(3) H(110) 3.083 2_557
C(3) H(113) 3.529 2_557
C(3) H(127) 3.288 1_556
C(4) H(35) 3.479 2_667
C(4) H(36) 3.478 2_667
C(4) H(44) 3.483 2_567
C(4) H(56) 3.187 2_667
C(5) H(44) 3.398 2_567
C(6) H(38) 3.346 2_567
C(6) H(112) 3.444 2_557
C(7) H(90) 3.576 2_656
C(7) H(94) 3.491 2_656
C(7) H(126) 3.368 2_656
C(8) H(1) 3.034 2_657
C(8) H(69) 3.011 2_657
C(9) H(90) 3.383 2_656
C(10) H(73) 3.427 1_565
C(10) H(77) 3.472 1_565
C(10) H(121) 3.504 1_565
C(11) H(122) 3.430 1_565
C(11) H(123) 3.478 1_565
C(11) H(135) 3.380 1_565
C(12) H(6) 3.245 2_667
C(12) H(10) 2.850 2_667
C(12) H(56) 3.050 2_667
C(13) H(17) 3.531 2_567
C(13) H(100) 3.311 2_556
C(13) H(118) 3.319 1_565
C(14) H(14) 3.527 2_567
C(15) H(11) 3.402 2_567
C(15) H(17) 3.600 2_567
C(15) H(57) 3.208 1_455
C(16) H(98) 2.967 2_556
C(16) H(101) 3.396 2_556
C(16) H(137) 3.116 .
C(16) H(138) 3.341 .
C(17) H(58) 3.164 1_455
C(18) H(49) 3.447 2_557
C(18) H(58) 3.018 2_657
C(18) H(59) 3.307 2_657
C(18) H(137) 3.137 .
C(21) H(10) 3.274 2_667
C(21) H(11) 3.541 2_667
C(21) H(34) 3.336 2_667
C(21) H(35) 3.574 2_667
C(21) H(136) 3.264 2_657
C(22) H(11) 3.459 2_667
C(22) H(43) 3.158 1_655
C(22) H(136) 2.878 2_657
C(23) H(43) 3.350 1_655
C(23) H(49) 3.457 1_655
C(23) H(51) 3.371 1_655
C(23) H(52) 3.385 2_657
C(23) H(53) 3.284 2_657
C(23) H(54) 3.531 2_657
C(23) H(66) 3.515 1_655
C(23) H(136) 3.122 2_657
C(24) H(52) 3.433 2_657
C(24) H(54) 3.426 2_657
C(26) H(2) 3.457 2_657
C(26) H(85) 3.527 .
C(26) H(126) 3.173 2_656
C(26) H(137) 3.395 .
C(27) H(83) 3.067 .
C(27) H(85) 3.354 .
C(27) H(125) 3.263 2_656
C(27) H(126) 3.141 2_656
C(27) H(138) 3.414 .
C(28) H(101) 3.021 2_556
C(28) H(125) 3.344 2_656
C(29) H(101) 3.379 2_556
C(29) H(122) 3.345 1_565
C(30) H(122) 3.555 1_565
C(31) H(50) 3.556 2_557
C(32) H(53) 3.593 2_557
C(33) H(53) 3.019 2_557
C(33) H(113) 3.509 2_557
C(34) H(47) 3.414 2_557
C(34) H(50) 3.368 2_557
C(34) H(53) 3.414 2_557
C(34) H(106) 3.092 2_557
C(34) H(113) 2.987 2_557
C(35) H(50) 3.063 2_557
C(35) H(106) 3.192 2_557
C(35) H(107) 3.556 2_557
C(35) H(113) 3.259 2_557
C(36) H(22) 3.333 2_657
C(36) H(23) 3.552 2_657
C(36) H(50) 3.157 2_557
C(37) H(95) 3.519 2_646
C(37) H(131) 3.281 1_655
C(39) H(5) 3.590 2_657
C(40) H(82) 3.129 2_656
C(40) H(130) 3.185 1_655
C(41) H(61) 3.037 .
C(41) H(80) 3.447 2_656
C(41) H(129) 3.586 2_556
C(41) H(130) 3.411 2_556
C(42) H(5) 3.092 2_657
C(42) H(8) 3.470 2_657
C(42) H(61) 3.334 .
C(43) H(20) 3.216 2_656
C(43) H(25) 3.256 2_656
C(44) H(120) 3.558 2_546
C(44) H(132) 3.098 2_546
C(46) H(46) 3.003 2_556
C(46) H(68) 3.417 1_554
C(47) H(46) 3.303 2_556
C(47) H(62) 3.539 2_556
C(47) H(119) 3.156 2_546
C(48) H(108) 3.228 2_556
C(49) H(67) 3.462 2_557
C(49) H(68) 3.238 2_557
C(49) H(104) 3.090 2_556
C(49) H(128) 3.117 2_556
C(50) H(7) 3.278 2_557
C(50) H(76) 3.540 1_455
C(51) H(9) 3.505 2_557
C(51) H(16) 3.261 2_557
C(52) H(131) 3.273 2_546
C(52) H(132) 3.334 2_546
C(53) H(37) 3.233 1_545
C(53) H(88) 3.525 2_546
C(53) H(100) 3.479 2_546
C(54) H(31) 2.757 1_545
C(54) H(63) 3.309 1_545
C(55) H(80) 3.201 2_656
C(56) H(80) 3.297 2_656
C(57) H(19) 3.115 2_656
C(57) H(80) 3.455 2_656
C(57) H(83) 3.253 2_656
C(58) H(19) 2.857 2_656
C(58) H(20) 3.485 2_656
C(58) H(23) 3.511 2_656
C(58) H(61) 3.583 2_656
C(58) H(80) 3.521 2_656
C(58) H(83) 3.570 2_656
C(58) H(86) 3.065 2_656
C(59) H(8) 3.247 1_554
C(59) H(80) 3.413 2_656
C(59) H(86) 3.248 2_656
C(59) H(107) 3.376 2_556
C(60) H(80) 3.259 2_656
C(60) H(107) 3.161 2_556
C(63) H(62) 2.978 2_556
C(63) H(72) 3.467 1_455
C(63) H(79) 3.567 1_455
C(63) H(81) 3.094 1_455
C(64) H(62) 3.201 2_556
C(64) H(71) 3.432 1_455
C(64) H(72) 3.456 1_455
C(64) H(115) 3.315 2_546
C(64) H(116) 3.537 2_546
C(65) H(91) 3.504 2_546
C(65) H(92) 3.415 2_546
C(65) H(115) 3.087 2_546
C(69) H(4) 3.247 2_657
C(69) H(5) 3.560 2_657
C(69) H(29) 3.469 1_545
C(70) H(4) 2.995 2_657
C(70) H(67) 3.517 2_557
C(71) H(47) 2.917 .
C(71) H(52) 3.207 .
C(71) H(60) 3.389 .
C(71) H(67) 3.120 2_557
C(72) H(47) 3.045 .
C(72) H(61) 3.598 .
C(72) H(67) 3.311 2_557
H(1) C(8) 3.034 2_657
H(1) H(22) 3.189 2_657
H(1) H(23) 2.797 2_657
H(1) H(24) 2.633 2_657
H(1) H(60) 3.435 2_657
H(2) C(26) 3.457 2_657
H(2) H(24) 3.500 2_657
H(2) H(60) 2.550 2_657
H(2) H(85) 3.574 2_657
H(2) H(86) 3.527 2_657
H(3) H(24) 3.510 2_657
H(4) C(69) 3.247 2_657
H(4) C(70) 2.995 2_657
H(4) H(35) 3.211 2_667
H(4) H(87) 3.518 2_657
H(4) H(135) 3.101 2_657
H(4) H(136) 2.629 2_657
H(5) C(39) 3.590 2_657
H(5) C(42) 3.092 2_657
H(5) C(69) 3.560 2_657
H(5) H(78) 2.655 2_657
H(5) H(85) 3.374 2_657
H(5) H(86) 3.245 2_657
H(5) H(87) 2.279 2_657
H(5) H(135) 3.469 2_657
H(6) C(12) 3.245 2_667
H(6) H(28) 3.252 2_667
H(6) H(29) 3.492 2_667
H(6) H(35) 2.269 2_667
H(7) C(50) 3.278 2_557
H(7) H(78) 3.562 2_657
H(7) H(86) 3.553 2_657
H(7) H(87) 3.597 2_657
H(7) H(110) 2.333 2_557
H(7) H(112) 3.585 2_557
H(7) H(113) 3.437 2_557
H(8) C(42) 3.470 2_657
H(8) C(59) 3.247 1_556
H(8) H(86) 2.704 2_657
H(8) H(87) 3.385 2_657
H(8) H(110) 3.282 2_557
H(8) H(127) 2.428 1_556
H(9) C(51) 3.505 2_557
H(9) H(107) 3.482 2_557
H(9) H(110) 3.216 2_557
H(9) H(112) 3.581 2_557
H(9) H(113) 2.762 2_557
H(9) H(127) 3.382 1_556
H(10) C(12) 2.850 2_667
H(10) C(21) 3.274 2_667
H(10) H(34) 2.991 2_667
H(10) H(35) 2.591 2_667
H(10) H(36) 2.506 2_667
H(10) H(56) 2.764 2_667
H(10) H(57) 3.512 2_667
H(11) C(15) 3.402 2_567
H(11) C(21) 3.541 2_667
H(11) C(22) 3.459 2_667
H(11) H(43) 3.295 2_567
H(11) H(44) 2.722 2_567
H(11) H(56) 3.062 2_667
H(11) H(57) 2.897 2_667
H(12) H(56) 3.211 2_667
H(13) H(44) 3.435 2_567
H(14) C(14) 3.527 2_567
H(14) H(40) 3.235 2_567
H(14) H(41) 3.034 2_567
H(14) H(44) 2.789 2_567
H(14) H(112) 3.441 2_557
H(15) H(113) 3.226 2_557
H(16) C(51) 3.261 2_557
H(16) H(38) 3.243 2_567
H(16) H(110) 3.436 2_557
H(16) H(112) 2.467 2_557
H(16) H(113) 3.229 2_557
H(17) C(13) 3.531 2_567
H(17) C(15) 3.600 2_567
H(17) H(25) 3.473 2_667
H(17) H(36) 3.565 2_667
H(17) H(38) 2.596 2_567
H(17) H(43) 3.321 2_567
H(17) H(44) 3.143 2_567
H(18) H(28) 3.553 2_667
H(18) H(35) 3.213 2_667
H(19) C(57) 3.115 2_656
H(19) C(58) 2.857 2_656
H(19) H(125) 2.975 2_656
H(19) H(126) 2.493 2_656
H(20) C(43) 3.216 2_656
H(20) C(58) 3.485 2_656
H(20) H(89) 2.978 2_656
H(20) H(90) 2.690 2_656
H(20) H(94) 2.861 2_656
H(20) H(99) 2.799 2_656
H(20) H(126) 3.490 2_656
H(21) H(89) 3.566 2_656
H(21) H(94) 3.364 2_656
H(22) C(36) 3.333 2_657
H(22) H(1) 3.189 2_657
H(22) H(69) 2.549 2_657
H(23) C(36) 3.552 2_657
H(23) C(58) 3.511 2_656
H(23) H(1) 2.797 2_657
H(23) H(69) 2.674 2_657
H(23) H(126) 3.010 2_656
H(23) H(127) 3.342 2_656
H(24) C(1) 3.368 2_657
H(24) H(1) 2.633 2_657
H(24) H(2) 3.500 2_657
H(24) H(3) 3.510 2_657
H(24) H(69) 3.411 2_657
H(25) C(43) 3.256 2_656
H(25) H(17) 3.473 2_667
H(25) H(38) 3.359 1_655
H(25) H(88) 3.514 2_656
H(25) H(89) 2.995 2_656
H(25) H(90) 2.774 2_656
H(25) H(99) 3.489 2_656
H(26) H(38) 3.528 1_655
H(26) H(39) 3.348 1_655
H(26) H(50) 3.281 1_655
H(26) H(51) 3.026 1_655
H(26) H(90) 3.220 2_656
H(26) H(98) 3.399 2_656
H(26) H(99) 3.073 2_656
H(27) H(43) 3.499 1_655
H(27) H(51) 3.573 1_655
H(28) H(6) 3.252 2_667
H(28) H(18) 3.553 2_667
H(28) H(77) 2.975 1_565
H(28) H(78) 3.506 1_565
H(28) H(89) 3.290 2_656
H(29) C(69) 3.469 1_565
H(29) H(6) 3.492 2_667
H(29) H(73) 2.986 1_565
H(29) H(77) 3.392 1_565
H(29) H(78) 3.505 1_565
H(29) H(121) 2.942 1_565
H(29) H(134) 3.495 1_565
H(29) H(135) 2.706 1_565
H(30) H(73) 3.087 1_565
H(30) H(77) 3.499 1_565
H(30) H(121) 3.260 1_565
H(31) C(54) 2.757 1_565
H(31) H(121) 2.744 1_565
H(31) H(122) 2.464 1_565
H(31) H(123) 2.598 1_565
H(31) H(135) 3.155 1_565
H(32) H(56) 2.967 2_667
H(32) H(57) 3.420 2_667
H(32) H(123) 3.571 1_565
H(32) H(135) 2.845 1_565
H(34) C(21) 3.336 2_667
H(34) H(10) 2.991 2_667
H(34) H(34) 3.405 2_667
H(34) H(56) 2.415 2_667
H(35) C(2) 3.129 2_667
H(35) C(4) 3.479 2_667
H(35) C(21) 3.574 2_667
H(35) H(4) 3.211 2_667
H(35) H(6) 2.269 2_667
H(35) H(10) 2.591 2_667
H(35) H(18) 3.213 2_667
H(35) H(55) 3.538 2_667
H(35) H(56) 2.851 2_667
H(36) C(4) 3.478 2_667
H(36) H(10) 2.506 2_667
H(36) H(17) 3.565 2_667
H(37) C(53) 3.233 1_565
H(37) H(88) 3.575 2_556
H(37) H(100) 2.834 2_556
H(37) H(118) 2.482 1_565
H(37) H(119) 3.136 1_565
H(38) C(6) 3.346 2_567
H(38) H(16) 3.243 2_567
H(38) H(17) 2.596 2_567
H(38) H(25) 3.359 1_455
H(38) H(26) 3.528 1_455
H(38) H(88) 3.458 2_556
H(38) H(118) 3.342 1_565
H(39) H(26) 3.348 1_455
H(39) H(98) 3.079 2_556
H(39) H(100) 2.931 2_556
H(40) H(14) 3.235 2_567
H(41) H(14) 3.034 2_567
H(41) H(112) 3.268 1_565
H(41) H(114) 3.510 1_565
H(41) H(118) 3.453 1_565
H(41) H(122) 3.219 1_565
H(41) H(123) 3.439 1_565
H(42) H(122) 3.184 1_565
H(43) C(22) 3.158 1_455
H(43) C(23) 3.350 1_455
H(43) H(11) 3.295 2_567
H(43) H(17) 3.321 2_567
H(43) H(27) 3.499 1_455
H(43) H(57) 2.758 1_455
H(43) H(58) 3.116 1_455
H(44) C(4) 3.483 2_567
H(44) C(5) 3.398 2_567
H(44) H(11) 2.722 2_567
H(44) H(13) 3.435 2_567
H(44) H(14) 2.789 2_567
H(44) H(17) 3.143 2_567
H(44) H(57) 3.340 1_455
H(45) H(57) 3.018 1_455
H(45) H(58) 3.444 1_455
H(46) C(46) 3.003 2_556
H(46) C(47) 3.303 2_556
H(46) H(97) 3.541 2_556
H(46) H(98) 2.063 2_556
H(46) H(99) 3.540 2_556
H(46) H(100) 2.965 2_556
H(46) H(101) 3.018 2_556
H(47) C(34) 3.414 2_557
H(47) C(71) 2.917 .
H(47) C(72) 3.045 .
H(47) H(67) 2.963 2_557
H(47) H(98) 3.137 2_556
H(47) H(137) 2.366 .
H(47) H(138) 2.622 .
H(48) H(98) 3.528 2_556
H(48) H(100) 3.403 2_556
H(48) H(101) 2.993 2_556
H(48) H(137) 3.178 .
H(48) H(138) 3.277 .
H(49) C(18) 3.447 2_557
H(49) C(23) 3.457 1_455
H(49) H(49) 3.591 2_557
H(49) H(53) 2.882 2_557
H(49) H(54) 3.106 2_557
H(49) H(58) 2.646 1_455
H(50) C(31) 3.556 2_557
H(50) C(34) 3.368 2_557
H(50) C(35) 3.063 2_557
H(50) C(36) 3.157 2_557
H(50) H(26) 3.281 1_455
H(50) H(68) 3.342 2_557
H(50) H(69) 3.474 2_557
H(50) H(98) 3.384 2_556
H(51) C(23) 3.371 1_455
H(51) H(26) 3.026 1_455
H(51) H(27) 3.573 1_455
H(51) H(58) 2.829 1_455
H(52) C(23) 3.385 2_657
H(52) C(24) 3.433 2_657
H(52) C(71) 3.207 .
H(52) H(58) 3.027 2_657
H(52) H(59) 3.113 2_657
H(52) H(136) 3.517 .
H(52) H(137) 2.326 .
H(53) C(23) 3.284 2_657
H(53) C(32) 3.593 2_557
H(53) C(33) 3.019 2_557
H(53) C(34) 3.414 2_557
H(53) H(49) 2.882 2_557
H(53) H(58) 2.536 2_657
H(53) H(59) 3.515 2_657
H(53) H(66) 2.883 2_557
H(53) H(67) 3.532 2_557
H(53) H(137) 3.292 .
H(54) C(23) 3.531 2_657
H(54) C(24) 3.426 2_657
H(54) H(49) 3.106 2_557
H(54) H(58) 3.002 2_657
H(54) H(59) 2.794 2_657
H(55) H(35) 3.538 2_667
H(56) C(4) 3.187 2_667
H(56) C(12) 3.050 2_667
H(56) H(10) 2.764 2_667
H(56) H(11) 3.062 2_667
H(56) H(12) 3.211 2_667
H(56) H(32) 2.967 2_667
H(56) H(34) 2.415 2_667
H(56) H(35) 2.851 2_667
H(57) C(15) 3.208 1_655
H(57) H(10) 3.512 2_667
H(57) H(11) 2.897 2_667
H(57) H(32) 3.420 2_667
H(57) H(43) 2.758 1_655
H(57) H(44) 3.340 1_655
H(57) H(45) 3.018 1_655
H(57) H(66) 3.097 1_655
H(57) H(136) 3.019 2_657
H(58) C(17) 3.164 1_655
H(58) C(18) 3.018 2_657
H(58) H(43) 3.116 1_655
H(58) H(45) 3.444 1_655
H(58) H(49) 2.646 1_655
H(58) H(51) 2.829 1_655
H(58) H(52) 3.027 2_657
H(58) H(53) 2.536 2_657
H(58) H(54) 3.002 2_657
H(58) H(66) 2.878 1_655
H(58) H(136) 3.399 2_657
H(59) S(3) 3.071 2_657
H(59) C(18) 3.307 2_657
H(59) H(52) 3.113 2_657
H(59) H(53) 3.515 2_657
H(59) H(54) 2.794 2_657
H(60) C(1) 3.385 2_657
H(60) C(71) 3.389 .
H(60) H(1) 3.435 2_657
H(60) H(2) 2.550 2_657
H(60) H(85) 2.988 .
H(60) H(86) 3.523 .
H(60) H(126) 3.101 2_656
H(60) H(137) 2.988 .
H(61) C(41) 3.037 .
H(61) C(42) 3.334 .
H(61) C(58) 3.583 2_656
H(61) C(72) 3.598 .
H(61) H(83) 2.188 .
H(61) H(84) 3.187 .
H(61) H(85) 2.621 .
H(61) H(86) 3.380 .
H(61) H(125) 3.112 2_656
H(61) H(126) 3.038 2_656
H(61) H(138) 3.147 .
H(62) C(47) 3.539 2_556
H(62) C(63) 2.978 2_556
H(62) C(64) 3.201 2_556
H(62) H(83) 3.429 .
H(62) H(101) 2.823 2_556
H(62) H(102) 3.412 2_556
H(62) H(125) 3.285 2_656
H(62) H(130) 2.731 2_556
H(62) H(131) 3.124 2_556
H(63) C(54) 3.309 1_565
H(63) H(101) 3.464 2_556
H(63) H(116) 2.967 1_565
H(63) H(119) 3.218 1_565
H(63) H(121) 3.415 1_565
H(63) H(122) 2.588 1_565
H(64) H(122) 3.034 1_565
H(66) C(23) 3.515 1_455
H(66) H(53) 2.883 2_557
H(66) H(57) 3.097 1_455
H(66) H(58) 2.878 1_455
H(66) H(136) 3.574 2_557
H(67) C(49) 3.462 2_557
H(67) C(70) 3.517 2_557
H(67) C(71) 3.120 2_557
H(67) C(72) 3.311 2_557
H(67) H(47) 2.963 2_557
H(67) H(53) 3.532 2_557
H(67) H(106) 2.531 2_557
H(67) H(113) 2.991 2_557
H(67) H(114) 3.483 2_557
H(67) H(137) 3.252 2_557
H(67) H(138) 3.552 2_557
H(68) C(46) 3.417 1_556
H(68) C(49) 3.238 2_557
H(68) H(50) 3.342 2_557
H(68) H(97) 2.794 1_556
H(68) H(98) 3.159 1_556
H(68) H(106) 2.721 2_557
H(68) H(107) 2.863 2_557
H(68) H(113) 3.422 2_557
H(68) H(127) 3.377 1_556
H(69) C(8) 3.011 2_657
H(69) H(22) 2.549 2_657
H(69) H(23) 2.674 2_657
H(69) H(24) 3.411 2_657
H(69) H(50) 3.474 2_557
H(70) H(74) 3.275 2_646
H(70) H(95) 3.453 2_646
H(71) C(64) 3.432 1_655
H(71) H(91) 3.210 2_646
H(71) H(92) 3.204 2_646
H(71) H(95) 2.889 2_646
H(71) H(131) 2.784 1_655
H(72) C(63) 3.467 1_655
H(72) C(64) 3.456 1_655
H(72) H(130) 2.950 1_655
H(72) H(131) 2.932 1_655
H(73) C(10) 3.427 1_545
H(73) H(29) 2.986 1_545
H(73) H(30) 3.087 1_545
H(74) H(70) 3.275 2_646
H(74) H(94) 3.490 2_646
H(74) H(95) 2.920 2_646
H(76) C(50) 3.540 1_655
H(76) H(92) 3.561 2_646
H(76) H(109) 3.506 1_655
H(76) H(110) 3.139 1_655
H(76) H(111) 3.402 1_655
H(77) C(10) 3.472 1_545
H(77) H(28) 2.975 1_545
H(77) H(29) 3.392 1_545
H(77) H(30) 3.499 1_545
H(77) H(89) 2.797 2_646
H(78) C(2) 3.559 2_657
H(78) H(5) 2.655 2_657
H(78) H(7) 3.562 2_657
H(78) H(28) 3.506 1_545
H(78) H(29) 3.505 1_545
H(79) C(63) 3.567 1_655
H(79) H(109) 3.001 1_655
H(79) H(110) 3.592 1_655
H(79) H(130) 3.301 1_655
H(80) C(41) 3.447 2_656
H(80) C(55) 3.201 2_656
H(80) C(56) 3.297 2_656
H(80) C(57) 3.455 2_656
H(80) C(58) 3.521 2_656
H(80) C(59) 3.413 2_656
H(80) C(60) 3.259 2_656
H(80) H(82) 2.493 2_656
H(80) H(130) 3.368 1_655
H(81) C(63) 3.094 1_655
H(81) H(82) 2.900 2_656
H(81) H(130) 2.450 1_655
H(82) C(40) 3.129 2_656
H(82) H(80) 2.493 2_656
H(82) H(81) 2.900 2_656
H(82) H(82) 3.277 2_656
H(82) H(129) 3.449 2_556
H(82) H(130) 3.176 2_556
H(83) C(27) 3.067 .
H(83) C(57) 3.253 2_656
H(83) C(58) 3.570 2_656
H(83) H(61) 2.188 .
H(83) H(62) 3.429 .
H(83) H(125) 2.986 2_656
H(83) H(126) 3.559 2_656
H(83) H(130) 3.070 2_556
H(84) H(61) 3.187 .
H(84) H(129) 3.016 2_556
H(84) H(130) 3.428 2_556
H(85) C(26) 3.527 .
H(85) C(27) 3.354 .
H(85) H(2) 3.574 2_657
H(85) H(5) 3.374 2_657
H(85) H(60) 2.988 .
H(85) H(61) 2.621 .
H(85) H(126) 3.592 2_656
H(86) C(3) 3.466 2_657
H(86) C(58) 3.065 2_656
H(86) C(59) 3.248 2_656
H(86) H(2) 3.527 2_657
H(86) H(5) 3.245 2_657
H(86) H(7) 3.553 2_657
H(86) H(8) 2.704 2_657
H(86) H(60) 3.523 .
H(86) H(61) 3.380 .
H(86) H(126) 2.830 2_656
H(86) H(127) 3.141 2_656
H(87) C(2) 3.205 2_657
H(87) H(4) 3.518 2_657
H(87) H(5) 2.279 2_657
H(87) H(7) 3.597 2_657
H(87) H(8) 3.385 2_657
H(88) C(53) 3.525 2_546
H(88) H(25) 3.514 2_656
H(88) H(37) 3.575 2_556
H(88) H(38) 3.458 2_556
H(88) H(118) 3.437 2_546
H(88) H(119) 3.356 2_546
H(88) H(120) 3.199 2_546
H(89) H(20) 2.978 2_656
H(89) H(21) 3.566 2_656
H(89) H(25) 2.995 2_656
H(89) H(28) 3.290 2_656
H(89) H(77) 2.797 2_646
H(90) C(7) 3.576 2_656
H(90) C(9) 3.383 2_656
H(90) H(20) 2.690 2_656
H(90) H(25) 2.774 2_656
H(90) H(26) 3.220 2_656
H(91) C(65) 3.504 2_546
H(91) H(71) 3.210 2_646
H(91) H(131) 3.159 2_546
H(91) H(132) 2.866 2_546
H(92) C(65) 3.415 2_546
H(92) H(71) 3.204 2_646
H(92) H(76) 3.561 2_646
H(92) H(111) 3.267 2_546
H(92) H(120) 2.977 2_546
H(92) H(131) 3.480 2_546
H(92) H(132) 2.999 2_546
H(93) H(119) 3.264 2_546
H(93) H(120) 3.262 2_546
H(93) H(132) 2.900 2_546
H(94) C(7) 3.491 2_656
H(94) H(20) 2.861 2_656
H(94) H(21) 3.364 2_656
H(94) H(74) 3.490 2_646
H(95) C(37) 3.519 2_646
H(95) H(70) 3.453 2_646
H(95) H(71) 2.889 2_646
H(95) H(74) 2.920 2_646
H(97) H(46) 3.541 2_556
H(97) H(68) 2.794 1_554
H(97) H(107) 3.344 2_556
H(98) C(16) 2.967 2_556
H(98) H(26) 3.399 2_656
H(98) H(39) 3.079 2_556
H(98) H(46) 2.063 2_556
H(98) H(47) 3.137 2_556
H(98) H(48) 3.528 2_556
H(98) H(50) 3.384 2_556
H(98) H(68) 3.159 1_554
H(99) H(20) 2.799 2_656
H(99) H(25) 3.489 2_656
H(99) H(26) 3.073 2_656
H(99) H(46) 3.540 2_556
H(100) C(13) 3.311 2_556
H(100) C(53) 3.479 2_546
H(100) H(37) 2.834 2_556
H(100) H(39) 2.931 2_556
H(100) H(46) 2.965 2_556
H(100) H(48) 3.403 2_556
H(100) H(118) 3.489 2_546
H(100) H(119) 2.698 2_546
H(101) C(16) 3.396 2_556
H(101) C(28) 3.021 2_556
H(101) C(29) 3.379 2_556
H(101) H(46) 3.018 2_556
H(101) H(48) 2.993 2_556
H(101) H(62) 2.823 2_556
H(101) H(63) 3.464 2_556
H(102) H(62) 3.412 2_556
H(102) H(119) 2.762 2_546
H(103) S(6) 3.499 2_556
H(104) S(6) 3.243 2_556
H(104) C(49) 3.090 2_556
H(104) H(106) 2.943 2_556
H(104) H(107) 3.263 2_556
H(104) H(108) 2.583 2_556
H(104) H(138) 3.018 2_556
H(105) H(108) 3.016 2_556
H(106) C(34) 3.092 2_557
H(106) C(35) 3.192 2_557
H(106) H(67) 2.531 2_557
H(106) H(68) 2.721 2_557
H(106) H(104) 2.943 2_556
H(107) C(35) 3.556 2_557
H(107) C(59) 3.376 2_556
H(107) C(60) 3.161 2_556
H(107) H(9) 3.482 2_557
H(107) H(68) 2.863 2_557
H(107) H(97) 3.344 2_556
H(107) H(104) 3.263 2_556
H(107) H(127) 2.877 2_556
H(107) H(128) 2.421 2_556
H(108) C(48) 3.228 2_556
H(108) H(104) 2.583 2_556
H(108) H(105) 3.016 2_556
H(108) H(128) 2.955 2_556
H(109) H(76) 3.506 1_455
H(109) H(79) 3.001 1_455
H(109) H(128) 3.562 2_556
H(110) C(3) 3.083 2_557
H(110) H(7) 2.333 2_557
H(110) H(8) 3.282 2_557
H(110) H(9) 3.216 2_557
H(110) H(16) 3.436 2_557
H(110) H(76) 3.139 1_455
H(110) H(79) 3.592 1_455
H(111) H(76) 3.402 1_455
H(111) H(92) 3.267 2_546
H(112) C(6) 3.444 2_557
H(112) H(7) 3.585 2_557
H(112) H(9) 3.581 2_557
H(112) H(14) 3.441 2_557
H(112) H(16) 2.467 2_557
H(112) H(41) 3.268 1_545
H(113) C(3) 3.529 2_557
H(113) C(33) 3.509 2_557
H(113) C(34) 2.987 2_557
H(113) C(35) 3.259 2_557
H(113) H(7) 3.437 2_557
H(113) H(9) 2.762 2_557
H(113) H(15) 3.226 2_557
H(113) H(16) 3.229 2_557
H(113) H(67) 2.991 2_557
H(113) H(68) 3.422 2_557
H(114) H(41) 3.510 1_545
H(114) H(67) 3.483 2_557
H(115) C(64) 3.315 2_546
H(115) C(65) 3.087 2_546
H(115) H(131) 2.886 2_546
H(115) H(132) 2.417 2_546
H(116) C(64) 3.537 2_546
H(116) H(63) 2.967 1_545
H(116) H(131) 2.822 2_546
H(116) H(132) 3.532 2_546
H(118) C(13) 3.319 1_545
H(118) H(37) 2.482 1_545
H(118) H(38) 3.342 1_545
H(118) H(41) 3.453 1_545
H(118) H(88) 3.437 2_546
H(118) H(100) 3.489 2_546
H(119) C(47) 3.156 2_546
H(119) H(37) 3.136 1_545
H(119) H(63) 3.218 1_545
H(119) H(88) 3.356 2_546
H(119) H(93) 3.264 2_546
H(119) H(100) 2.698 2_546
H(119) H(102) 2.762 2_546
H(120) C(44) 3.558 2_546
H(120) H(88) 3.199 2_546
H(120) H(92) 2.977 2_546
H(120) H(93) 3.262 2_546
H(121) C(10) 3.504 1_545
H(121) H(29) 2.942 1_545
H(121) H(30) 3.260 1_545
H(121) H(31) 2.744 1_545
H(121) H(63) 3.415 1_545
H(122) C(11) 3.430 1_545
H(122) C(29) 3.345 1_545
H(122) C(30) 3.555 1_545
H(122) H(31) 2.464 1_545
H(122) H(41) 3.219 1_545
H(122) H(42) 3.184 1_545
H(122) H(63) 2.588 1_545
H(122) H(64) 3.034 1_545
H(123) C(11) 3.478 1_545
H(123) H(31) 2.598 1_545
H(123) H(32) 3.571 1_545
H(123) H(41) 3.439 1_545
H(125) C(27) 3.263 2_656
H(125) C(28) 3.344 2_656
H(125) H(19) 2.975 2_656
H(125) H(61) 3.112 2_656
H(125) H(62) 3.285 2_656
H(125) H(83) 2.986 2_656
H(125) H(130) 3.597 1_655
H(126) C(7) 3.368 2_656
H(126) C(26) 3.173 2_656
H(126) C(27) 3.141 2_656
H(126) H(19) 2.493 2_656
H(126) H(20) 3.490 2_656
H(126) H(23) 3.010 2_656
H(126) H(60) 3.101 2_656
H(126) H(61) 3.038 2_656
H(126) H(83) 3.559 2_656
H(126) H(85) 3.592 2_656
H(126) H(86) 2.830 2_656
H(127) C(3) 3.288 1_554
H(127) H(8) 2.428 1_554
H(127) H(9) 3.382 1_554
H(127) H(23) 3.342 2_656
H(127) H(68) 3.377 1_554
H(127) H(86) 3.141 2_656
H(127) H(107) 2.877 2_556
H(128) C(49) 3.117 2_556
H(128) H(107) 2.421 2_556
H(128) H(108) 2.955 2_556
H(128) H(109) 3.562 2_556
H(128) H(129) 3.566 2_556
H(129) S(4) 3.105 2_556
H(129) C(41) 3.586 2_556
H(129) H(82) 3.449 2_556
H(129) H(84) 3.016 2_556
H(129) H(128) 3.566 2_556
H(130) C(40) 3.185 1_455
H(130) C(41) 3.411 2_556
H(130) H(62) 2.731 2_556
H(130) H(72) 2.950 1_455
H(130) H(79) 3.301 1_455
H(130) H(80) 3.368 1_455
H(130) H(81) 2.450 1_455
H(130) H(82) 3.176 2_556
H(130) H(83) 3.070 2_556
H(130) H(84) 3.428 2_556
H(130) H(125) 3.597 1_455
H(131) C(37) 3.281 1_455
H(131) C(52) 3.273 2_546
H(131) H(62) 3.124 2_556
H(131) H(71) 2.784 1_455
H(131) H(72) 2.932 1_455
H(131) H(91) 3.159 2_546
H(131) H(92) 3.480 2_546
H(131) H(115) 2.886 2_546
H(131) H(116) 2.822 2_546
H(132) C(44) 3.098 2_546
H(132) C(52) 3.334 2_546
H(132) H(91) 2.866 2_546
H(132) H(92) 2.999 2_546
H(132) H(93) 2.900 2_546
H(132) H(115) 2.417 2_546
H(132) H(116) 3.532 2_546
H(132) H(132) 3.105 2_546
H(134) H(29) 3.495 1_545
H(135) C(11) 3.380 1_545
H(135) H(4) 3.101 2_657
H(135) H(5) 3.469 2_657
H(135) H(29) 2.706 1_545
H(135) H(31) 3.155 1_545
H(135) H(32) 2.845 1_545
H(136) C(2) 3.552 2_657
H(136) C(21) 3.264 2_657
H(136) C(22) 2.878 2_657
H(136) C(23) 3.122 2_657
H(136) H(4) 2.629 2_657
H(136) H(52) 3.517 .
H(136) H(57) 3.019 2_657
H(136) H(58) 3.399 2_657
H(136) H(66) 3.574 2_557
H(137) C(16) 3.116 .
H(137) C(18) 3.137 .
H(137) C(26) 3.395 .
H(137) H(47) 2.366 .
H(137) H(48) 3.178 .
H(137) H(52) 2.326 .
H(137) H(53) 3.292 .
H(137) H(60) 2.988 .
H(137) H(67) 3.252 2_557
H(138) C(16) 3.341 .
H(138) C(27) 3.414 .
H(138) H(47) 2.622 .
H(138) H(48) 3.277 .
H(138) H(61) 3.147 .
H(138) H(67) 3.552 2_557
H(138) H(104) 3.018 2_556

loop_
_geom_torsion_atom_site_label_1
_geom_torsion_atom_site_label_2
_geom_torsion_atom_site_label_3
_geom_torsion_atom_site_label_4
_geom_torsion
S(1) Fe(1) S(3) Fe(3) -97.43(2)
S(1) Fe(1) S(3) C(31) 155.06(10)
S(3) Fe(1) S(1) Fe(2) 94.94(2)
S(3) Fe(1) S(1) C(19) -163.43(10)
S(1) Fe(1) O(1) Fe(2) 2.65(9)
S(1) Fe(1) O(1) Fe(3) 102.16(7)
O(1) Fe(1) S(1) Fe(2) -2.16(7)
O(1) Fe(1) S(1) C(19) 99.47(12)
S(1) Fe(1) N(1) Si(1) -48.94(19)
S(1) Fe(1) N(1) Si(2) 132.58(12)
N(1) Fe(1) S(1) Fe(2) -130.83(9)
N(1) Fe(1) S(1) C(19) -29.20(14)
S(3) Fe(1) O(1) Fe(2) -96.83(8)
S(3) Fe(1) O(1) Fe(3) 2.68(7)
O(1) Fe(1) S(3) Fe(3) -2.21(6)
O(1) Fe(1) S(3) C(31) -109.72(12)
S(3) Fe(1) N(1) Si(1) 76.52(18)
S(3) Fe(1) N(1) Si(2) -101.96(14)
N(1) Fe(1) S(3) Fe(3) 126.43(8)
N(1) Fe(1) S(3) C(31) 18.92(13)
O(1) Fe(1) N(1) Si(1) -166.04(13)
O(1) Fe(1) N(1) Si(2) 15.5(2)
N(1) Fe(1) O(1) Fe(2) 134.06(11)
N(1) Fe(1) O(1) Fe(3) -126.42(11)
S(1) Fe(2) S(2) Fe(3) 97.90(2)
S(1) Fe(2) S(2) C(25) -156.51(10)
S(2) Fe(2) S(1) Fe(1) -94.37(3)
S(2) Fe(2) S(1) C(19) 159.60(10)
S(1) Fe(2) O(1) Fe(1) -2.64(9)
S(1) Fe(2) O(1) Fe(3) -102.36(6)
O(1) Fe(2) S(1) Fe(1) 2.15(7)
O(1) Fe(2) S(1) C(19) -103.88(12)
S(1) Fe(2) N(2) Si(3) 62.95(17)
S(1) Fe(2) N(2) Si(4) -112.23(15)
N(2) Fe(2) S(1) Fe(1) 134.65(9)
N(2) Fe(2) S(1) C(19) 28.61(14)
S(2) Fe(2) O(1) Fe(1) 95.52(8)
S(2) Fe(2) O(1) Fe(3) -4.21(7)
O(1) Fe(2) S(2) Fe(3) 3.48(6)
O(1) Fe(2) S(2) C(25) 109.07(12)
S(2) Fe(2) N(2) Si(3) -56.33(17)
S(2) Fe(2) N(2) Si(4) 128.49(14)
N(2) Fe(2) S(2) Fe(3) -133.43(8)
N(2) Fe(2) S(2) C(25) -27.84(13)
O(1) Fe(2) N(2) Si(3) 179.41(12)
O(1) Fe(2) N(2) Si(4) 4.2(2)
N(2) Fe(2) O(1) Fe(1) -129.93(12)
N(2) Fe(2) O(1) Fe(3) 130.34(11)
S(2) Fe(3) S(3) Fe(1) 92.64(3)
S(2) Fe(3) S(3) C(31) -163.38(13)
S(3) Fe(3) S(2) Fe(2) -93.43(3)
S(3) Fe(3) S(2) C(25) 163.58(13)
S(2) Fe(3) O(1) Fe(1) -95.89(7)
S(2) Fe(3) O(1) Fe(2) 4.00(6)
O(1) Fe(3) S(2) Fe(2) -3.31(5)
O(1) Fe(3) S(2) C(25) -106.30(14)
S(2) Fe(3) N(3) Si(5) -125.62(14)
S(2) Fe(3) N(3) Si(6) 51.39(18)
N(3) Fe(3) S(2) Fe(2) 143.45(9)
N(3) Fe(3) S(2) C(25) 40.45(16)
S(3) Fe(3) O(1) Fe(1) -2.53(7)
S(3) Fe(3) O(1) Fe(2) 97.36(6)
O(1) Fe(3) S(3) Fe(1) 2.10(6)
O(1) Fe(3) S(3) C(31) 106.08(14)
S(3) Fe(3) N(3) Si(5) 125.59(13)
S(3) Fe(3) N(3) Si(6) -57.41(18)
N(3) Fe(3) S(3) Fe(1) -146.54(9)
N(3) Fe(3) S(3) C(31) -42.55(16)
O(1) Fe(3) N(3) Si(5) -2.1(2)
O(1) Fe(3) N(3) Si(6) 174.92(11)
N(3) Fe(3) O(1) Fe(1) 133.12(14)
N(3) Fe(3) O(1) Fe(2) -126.99(14)
S(4) Fe(4) S(6) Fe(6) 96.81(2)
S(4) Fe(4) S(6) C(67) -158.35(13)
S(6) Fe(4) S(4) Fe(5) -94.83(3)
S(6) Fe(4) S(4) C(55) 163.66(14)
S(4) Fe(4) O(2) Fe(5) 3.54(7)
S(4) Fe(4) O(2) Fe(6) -95.70(6)
O(2) Fe(4) S(4) Fe(5) -2.95(6)
O(2) Fe(4) S(4) C(55) -104.45(15)
S(4) Fe(4) N(4) Si(7) -128.65(13)
S(4) Fe(4) N(4) Si(8) 54.12(19)
N(4) Fe(4) S(4) Fe(5) 144.07(10)
N(4) Fe(4) S(4) C(55) 42.56(17)
S(6) Fe(4) O(2) Fe(5) 92.48(7)
S(6) Fe(4) O(2) Fe(6) -6.77(6)
O(2) Fe(4) S(6) Fe(6) 5.62(5)
O(2) Fe(4) S(6) C(67) 110.47(14)
S(6) Fe(4) N(4) Si(7) 125.08(14)
S(6) Fe(4) N(4) Si(8) -52.15(17)
N(4) Fe(4) S(6) Fe(6) -138.52(9)
N(4) Fe(4) S(6) C(67) -33.68(16)
O(2) Fe(4) N(4) Si(7) 1.0(2)
O(2) Fe(4) N(4) Si(8) -176.24(11)
N(4) Fe(4) O(2) Fe(5) -135.17(13)
N(4) Fe(4) O(2) Fe(6) 125.58(13)
S(4) Fe(5) S(5) Fe(6) -93.13(2)
S(4) Fe(5) S(5) C(61) 163.30(9)
S(5) Fe(5) S(4) Fe(4) 98.26(2)
S(5) Fe(5) S(4) C(55) -151.97(10)
S(4) Fe(5) O(2) Fe(4) -3.73(7)
S(4) Fe(5) O(2) Fe(6) 94.74(8)
O(2) Fe(5) S(4) Fe(4) 3.07(6)
O(2) Fe(5) S(4) C(55) 112.84(12)
S(4) Fe(5) N(5) Si(9) 107.60(15)
S(4) Fe(5) N(5) Si(10) -75.95(16)
N(5) Fe(5) S(4) Fe(4) -127.89(8)
N(5) Fe(5) S(4) C(55) -18.12(13)
S(5) Fe(5) O(2) Fe(4) -103.35(7)
S(5) Fe(5) O(2) Fe(6) -4.88(9)
O(2) Fe(5) S(5) Fe(6) 4.00(7)
O(2) Fe(5) S(5) C(61) -99.56(12)
S(5) Fe(5) N(5) Si(9) -129.36(13)
S(5) Fe(5) N(5) Si(10) 47.09(18)
N(5) Fe(5) S(5) Fe(6) 135.24(9)
N(5) Fe(5) S(5) C(61) 31.68(13)
O(2) Fe(5) N(5) Si(9) -10.8(2)
O(2) Fe(5) N(5) Si(10) 165.60(13)
N(5) Fe(5) O(2) Fe(4) 125.10(11)
N(5) Fe(5) O(2) Fe(6) -136.43(11)
S(5) Fe(6) S(6) Fe(4) -100.31(2)
S(5) Fe(6) S(6) C(67) 151.56(10)
S(6) Fe(6) S(5) Fe(5) 92.11(2)
S(6) Fe(6) S(5) C(61) -168.25(10)
S(5) Fe(6) O(2) Fe(4) 103.77(6)
S(5) Fe(6) O(2) Fe(5) 4.88(9)
O(2) Fe(6) S(5) Fe(5) -3.98(7)
O(2) Fe(6) S(5) C(61) 95.66(12)
S(5) Fe(6) N(6) Si(11) -54.28(18)
S(5) Fe(6) N(6) Si(12) 125.34(15)
N(6) Fe(6) S(5) Fe(5) -137.91(10)
N(6) Fe(6) S(5) C(61) -38.27(14)
S(6) Fe(6) O(2) Fe(4) 7.01(7)
S(6) Fe(6) O(2) Fe(5) -91.89(8)
O(2) Fe(6) S(6) Fe(4) -5.82(6)
O(2) Fe(6) S(6) C(67) -113.94(12)
S(6) Fe(6) N(6) Si(11) 62.71(18)
S(6) Fe(6) N(6) Si(12) -117.67(16)
N(6) Fe(6) S(6) Fe(4) 132.74(9)
N(6) Fe(6) S(6) C(67) 24.62(14)
O(2) Fe(6) N(6) Si(11) -171.73(12)
O(2) Fe(6) N(6) Si(12) 7.9(2)
N(6) Fe(6) O(2) Fe(4) -128.68(12)
N(6) Fe(6) O(2) Fe(5) 132.43(12)
Fe(1) S(1) C(19) C(20) -19.8(3)
Fe(1) S(1) C(19) C(24) 158.8(2)
Fe(2) S(1) C(19) C(20) 58.2(2)
Fe(2) S(1) C(19) C(24) -123.2(2)
Fe(2) S(2) C(25) C(26) 139.0(2)
Fe(2) S(2) C(25) C(30) -43.8(3)
Fe(3) S(2) C(25) C(26) -141.4(2)
Fe(3) S(2) C(25) C(30) 35.9(3)
Fe(1) S(3) C(31) C(32) 94.7(3)
Fe(1) S(3) C(31) C(36) -88.6(2)
Fe(3) S(3) C(31) C(32) 14.1(3)
Fe(3) S(3) C(31) C(36) -169.1(2)
Fe(4) S(4) C(55) C(56) -7.3(3)
Fe(4) S(4) C(55) C(60) 174.7(3)
Fe(5) S(4) C(55) C(56) -87.0(3)
Fe(5) S(4) C(55) C(60) 95.0(3)
Fe(5) S(5) C(61) C(62) -135.2(2)
Fe(5) S(5) C(61) C(66) 44.9(2)
Fe(6) S(5) C(61) C(62) 148.1(2)
Fe(6) S(5) C(61) C(66) -31.8(2)
Fe(4) S(6) C(67) C(68) -43.9(3)
Fe(4) S(6) C(67) C(72) 133.5(2)
Fe(6) S(6) C(67) C(68) 36.6(3)
Fe(6) S(6) C(67) C(72) -145.9(2)
C(1) Si(1) N(1) Fe(1) 0.7(2)
C(1) Si(1) N(1) Si(2) 179.0(2)
C(2) Si(1) N(1) Fe(1) 119.99(19)
C(2) Si(1) N(1) Si(2) -61.6(2)
C(3) Si(1) N(1) Fe(1) -118.58(19)
C(3) Si(1) N(1) Si(2) 59.8(2)
C(4) Si(2) N(1) Fe(1) -62.9(2)
C(4) Si(2) N(1) Si(1) 118.7(2)
C(5) Si(2) N(1) Fe(1) 57.1(2)
C(5) Si(2) N(1) Si(1) -121.3(2)
C(6) Si(2) N(1) Fe(1) 177.60(19)
C(6) Si(2) N(1) Si(1) -0.8(2)
C(7) Si(3) N(2) Fe(2) 113.7(2)
C(7) Si(3) N(2) Si(4) -70.9(2)
C(8) Si(3) N(2) Fe(2) -3.6(2)
C(8) Si(3) N(2) Si(4) 171.8(2)
C(9) Si(3) N(2) Fe(2) -122.31(19)
C(9) Si(3) N(2) Si(4) 53.1(2)
C(10) Si(4) N(2) Fe(2) -150.6(2)
C(10) Si(4) N(2) Si(3) 34.3(2)
C(11) Si(4) N(2) Fe(2) -31.3(2)
C(11) Si(4) N(2) Si(3) 153.68(18)
C(12) Si(4) N(2) Fe(2) 88.3(2)
C(12) Si(4) N(2) Si(3) -86.7(2)
C(13) Si(5) N(3) Fe(3) 136.7(2)
C(13) Si(5) N(3) Si(6) -40.2(2)
C(14) Si(5) N(3) Fe(3) 17.1(2)
C(14) Si(5) N(3) Si(6) -159.8(2)
C(15) Si(5) N(3) Fe(3) -101.3(2)
C(15) Si(5) N(3) Si(6) 81.7(2)
C(16) Si(6) N(3) Fe(3) -99.10(18)
C(16) Si(6) N(3) Si(5) 77.9(2)
C(17) Si(6) N(3) Fe(3) 138.74(18)
C(17) Si(6) N(3) Si(5) -44.3(2)
C(18) Si(6) N(3) Fe(3) 20.3(2)
C(18) Si(6) N(3) Si(5) -162.70(18)
C(37) Si(7) N(4) Fe(4) 96.1(2)
C(37) Si(7) N(4) Si(8) -86.8(2)
C(38) Si(7) N(4) Fe(4) -22.3(2)
C(38) Si(7) N(4) Si(8) 154.8(2)
C(39) Si(7) N(4) Fe(4) -141.4(2)
C(39) Si(7) N(4) Si(8) 35.7(2)
C(40) Si(8) N(4) Fe(4) -136.50(18)
C(40) Si(8) N(4) Si(7) 46.4(2)
C(41) Si(8) N(4) Fe(4) -18.2(2)
C(41) Si(8) N(4) Si(7) 164.65(18)
C(42) Si(8) N(4) Fe(4) 101.09(19)
C(42) Si(8) N(4) Si(7) -76.0(2)
C(43) Si(9) N(5) Fe(5) -168.4(2)
C(43) Si(9) N(5) Si(10) 15.3(2)
C(44) Si(9) N(5) Fe(5) 73.8(2)
C(44) Si(9) N(5) Si(10) -102.5(2)
C(45) Si(9) N(5) Fe(5) -47.0(2)
C(45) Si(9) N(5) Si(10) 136.8(2)
C(46) Si(10) N(5) Fe(5) 122.18(18)
C(46) Si(10) N(5) Si(9) -61.5(2)
C(47) Si(10) N(5) Fe(5) -114.58(18)
C(47) Si(10) N(5) Si(9) 61.8(2)
C(48) Si(10) N(5) Fe(5) 4.0(2)
C(48) Si(10) N(5) Si(9) -179.65(18)
C(49) Si(11) N(6) Fe(6) -16.5(2)
C(49) Si(11) N(6) Si(12) 163.85(19)
C(50) Si(11) N(6) Fe(6) 102.5(2)
C(50) Si(11) N(6) Si(12) -77.1(2)
C(51) Si(11) N(6) Fe(6) -133.8(2)
C(51) Si(11) N(6) Si(12) 46.6(2)
C(52) Si(12) N(6) Fe(6) -24.5(2)
C(52) Si(12) N(6) Si(11) 155.1(2)
C(53) Si(12) N(6) Fe(6) -143.2(2)
C(53) Si(12) N(6) Si(11) 36.4(2)
C(54) Si(12) N(6) Fe(6) 95.7(2)
C(54) Si(12) N(6) Si(11) -84.7(2)
S(1) C(19) C(20) C(21) -180.0(2)
S(1) C(19) C(24) C(23) 179.6(2)
C(20) C(19) C(24) C(23) -1.8(5)
C(24) C(19) C(20) C(21) 1.5(5)
C(19) C(20) C(21) C(22) -0.3(4)
C(20) C(21) C(22) C(23) -0.6(5)
C(21) C(22) C(23) C(24) 0.3(5)
C(22) C(23) C(24) C(19) 0.9(5)
S(2) C(25) C(26) C(27) 176.8(3)
S(2) C(25) C(30) C(29) -177.3(3)
C(26) C(25) C(30) C(29) -0.1(5)
C(30) C(25) C(26) C(27) -0.6(6)
C(25) C(26) C(27) C(28) -0.3(6)
C(26) C(27) C(28) C(29) 1.9(7)
C(27) C(28) C(29) C(30) -2.6(8)
C(28) C(29) C(30) C(25) 1.7(7)
S(3) C(31) C(32) C(33) 178.1(3)
S(3) C(31) C(36) C(35) -177.9(3)
C(32) C(31) C(36) C(35) -1.1(5)
C(36) C(31) C(32) C(33) 1.4(5)
C(31) C(32) C(33) C(34) -1.6(6)
C(32) C(33) C(34) C(35) 1.6(6)
C(33) C(34) C(35) C(36) -1.3(7)
C(34) C(35) C(36) C(31) 1.1(6)
S(4) C(55) C(56) C(57) -178.5(3)
S(4) C(55) C(60) C(59) 177.9(3)
C(56) C(55) C(60) C(59) -0.1(5)
C(60) C(55) C(56) C(57) -0.6(6)
C(55) C(56) C(57) C(58) 0.2(6)
C(56) C(57) C(58) C(59) 0.7(8)
C(57) C(58) C(59) C(60) -1.4(8)
C(58) C(59) C(60) C(55) 1.1(8)
S(5) C(61) C(62) C(63) -179.9(2)
S(5) C(61) C(66) C(65) -179.9(2)
C(62) C(61) C(66) C(65) 0.2(4)
C(66) C(61) C(62) C(63) -0.0(4)
C(61) C(62) C(63) C(64) -0.3(5)
C(62) C(63) C(64) C(65) 0.3(5)
C(63) C(64) C(65) C(66) -0.1(4)
C(64) C(65) C(66) C(61) -0.2(4)
S(6) C(67) C(68) C(69) 180.0(3)
S(6) C(67) C(72) C(71) -178.8(3)
C(68) C(67) C(72) C(71) -1.2(5)
C(72) C(67) C(68) C(69) 2.6(6)
C(67) C(68) C(69) C(70) -2.3(7)
C(68) C(69) C(70) C(71) 0.6(7)
C(69) C(70) C(71) C(72) 0.8(7)
C(70) C(71) C(72) C(67) -0.4(6)
